data_1573810
loop_
_publ_author_name
'Dadgaryeganeh, Reza'
'LeBlanc, Jesse'
'Pradhan, Ekadashi'
'Miao, Dandan'
'Hussein, Amaar'
'Hunter, Howard N.'
'Zeng, Tao'
'Romero-Nieto, Carlos'
'Baumgartner, Thomas'

_publ_section_title
;
 From flat to twisted -- multifunctional phosphacyclic nanocarbons based
 on Vat Orange 3
;
_journal_name_full 'Chemical Science'
_journal_paper_doi 10.1039/D4SC07106A
_journal_year 2025
_chemical_formula_moiety 'C70 H71.533 O4 P2'
_chemical_formula_sum 'C70 H71.53 O4 P2'
_chemical_formula_weight 1038.74
_space_group_crystal_system monoclinic
_space_group_IT_number 15
_space_group_name_Hall '-C 2yc'
_space_group_name_H-M_alt 'C 1 2/c 1'
_atom_sites_solution_hydrogens geom
_atom_sites_solution_primary dual
_audit_creation_date 2024-07-03
_audit_creation_method
;
Olex2 1.5
(compiled 2023.03.06 svn.rbb2c1857 for OlexSys, GUI svn.r6748)
;
_audit_update_record
;
2024-07-12 deposited with the CCDC.	2025-01-08 downloaded from the CCDC.
;
_cell_angle_alpha 90
_cell_angle_beta 97.3440(10)
_cell_angle_gamma 90
_cell_formula_units_Z 12
_cell_length_a 58.8812(19)
_cell_length_b 8.3047(3)
_cell_length_c 34.7288(11)
_cell_measurement_reflns_used 9415
_cell_measurement_temperature 293(2)
_cell_measurement_theta_max 27.48
_cell_measurement_theta_min 2.48
_cell_volume 16842.7(10)
_computing_cell_refinement 'SAINT V8.40B (?, 2016)'
_computing_data_reduction 'SAINT V8.40B (?, 2016)'
_computing_molecular_graphics 'Olex2 1.5 (Dolomanov et al., 2009)'
_computing_publication_material 'Olex2 1.5 (Dolomanov et al., 2009)'
_computing_structure_refinement 'XL  (Sheldrick, 2008)'
_computing_structure_solution 'SHELXT 2018/2 (Sheldrick, 2018)'
_diffrn_ambient_temperature 293(2)
_diffrn_measured_fraction_theta_full 0.999
_diffrn_measured_fraction_theta_max 0.999
_diffrn_measurement_device_type 'Bruker APEX-II CCD'
_diffrn_measurement_method '\f and \w scans'
_diffrn_radiation_type MoK\a
_diffrn_radiation_wavelength 0.71073
_diffrn_reflns_av_R_equivalents 0.0458
_diffrn_reflns_av_unetI/netI 0.0333
_diffrn_reflns_Laue_measured_fraction_full 0.999
_diffrn_reflns_Laue_measured_fraction_max 0.999
_diffrn_reflns_limit_h_max 78
_diffrn_reflns_limit_h_min -78
_diffrn_reflns_limit_k_max 11
_diffrn_reflns_limit_k_min -11
_diffrn_reflns_limit_l_max 46
_diffrn_reflns_limit_l_min -46
_diffrn_reflns_number 111020
_diffrn_reflns_point_group_measured_fraction_full 0.999
_diffrn_reflns_point_group_measured_fraction_max 0.999
_diffrn_reflns_theta_full 25.242
_diffrn_reflns_theta_max 28.282
_diffrn_reflns_theta_min 2.092
_diffrn_source_current 20.0
_diffrn_source_power 1.0
_diffrn_source_voltage 50.0
_diffrn_standards_number 0
_exptl_absorpt_coefficient_mu 0.128
_exptl_absorpt_correction_T_max 0.7456
_exptl_absorpt_correction_T_min 0.6857
_exptl_absorpt_correction_type none
_exptl_absorpt_process_details
;
SADABS-2016/2 (Bruker,2016/2) was used for absorption correction.
wR2(int) was 0.0671 before and 0.0549 after correction.
The Ratio of minimum to maximum transmission is 0.9197.
The \l/2 correction factor is Not present.
;
_exptl_crystal_colour 'clear orange'
_exptl_crystal_colour_lustre clear
_exptl_crystal_colour_primary orange
_exptl_crystal_density_diffrn 1.229
_exptl_crystal_description block
_exptl_crystal_F_000 6642
_exptl_crystal_size_max 0.2
_exptl_crystal_size_mid 0.1
_exptl_crystal_size_min 0.025
_refine_diff_density_max 1.142
_refine_diff_density_min -0.474
_refine_diff_density_rms 0.072
_refine_ls_extinction_method none
_refine_ls_goodness_of_fit_ref 1.136
_refine_ls_hydrogen_treatment constr
_refine_ls_matrix_type full
_refine_ls_number_parameters 1158
_refine_ls_number_reflns 20858
_refine_ls_number_restraints 0
_refine_ls_restrained_S_all 1.136
_refine_ls_R_factor_all 0.0915
_refine_ls_R_factor_gt 0.0774
_refine_ls_shift/su_max 0.003
_refine_ls_shift/su_mean 0.000
_refine_ls_structure_factor_coef Fsqd
_refine_ls_weighting_details 'w=1/[\s^2^(Fo^2^)+(0.0679P)^2^+49.3638P] where P=(Fo^2^+2Fc^2^)/3'
_refine_ls_weighting_scheme calc
_refine_ls_wR_factor_gt 0.1799
_refine_ls_wR_factor_ref 0.1883
_reflns_Friedel_coverage 0.000
_reflns_number_gt 17370
_reflns_number_total 20858
_reflns_threshold_expression 'I > 2\s(I)'
_cod_data_source_file d4sc07106a2.cif
_cod_data_source_block '_bc10_abc_a'
_cod_database_code 1573810
_shelx_shelxl_version_number 2018/3
_shelx_space_group_comment
;
The symmetry employed for this shelxl refinement is uniquely defined
by the following loop, which should always be used as a source of
symmetry information in preference to the above space-group names.
They are only intended as comments.
;
_shelx_estimated_absorpt_t_max 0.997
_shelx_estimated_absorpt_t_min 0.975
_olex2_refinement_description
;
1. Fixed Uiso
 At 1.2 times of:
  All C(H) groups, {H02,HB,HC} of C02N, All C(H,H) groups, All C(H,H,H,H) groups
 At 1.5 times of:
  {H9A,H9B,H9C} of C9, {H8A,H8B,H8C} of C8, {H1A,H1B,H1C} of C1, {HP,H7,HQ}
  of C02U, {H3A,H3B,H3C} of C3
2. Restrained distances
 C02Z-C2 \\sim C02Z-C2A
 with sigma of 0.02
 C2-C4 \\sim C2A-C4
 with sigma of 0.02
3. Others
 Fixed Sof: H02S(0.15) H02T(0.15) H02R(0.85) H02Q(0.85) H02U(0.85) H02V(0.85)
 C02M(0.85) H02Z(0.85) HA(0.85) H02(0.15) HB(0.85) HC(0.85) HE(0.6) HF(0.6)
 H2(0.4) HG(0.4) H3(0.85) HH(0.85) HI(0.15) HJ(0.15) C02R(0.85) H4(0.85)
 HK(0.85) HM(0.15) HN(0.15) H6(0.85) HO(0.85) C02V(0.85) H8(0.85) HR(0.85)
 C02W(0.8) H9(0.8) HS(0.8) C02Y(0.85) H10(0.85) HT(0.85) C02Z(0.6) H11(0.6)
 HU(0.6) H030(0.6) C032(0.7) H03A(0.7) H03B(0.7) C2(0.5) H2A(0.5) H2B(0.5)
 C4(0.4) H4A(0.4) H4B(0.4) C7(0.75) H7A(0.75) H7B(0.75) C2A(0.5) H2AB(0.5)
 H2AA(0.5) C22(0.2) C83(0.15) H83A(0.15) H83B(0.15) C3(0.7) H3A(0.7) H3B(0.7)
 H3C(0.7) C1(0.6) H1A(0.6) H1B(0.6) H1C(0.6) C18(0.15) H18A(0.15) H18B(0.15)
 C23(0.15) H23A(0.15) H23B(0.15) C30(0.15) H30A(0.15) H30B(0.15) C41(0.15)
 C5(0.4) H5A(0.4) H5B(0.4) C8(0.3) H8A(0.3) H8B(0.3) H8C(0.3) C9(0.4) H9A(0.4)
 H9B(0.4) H9C(0.4) C10(0.55) H10A(0.55) H10B(0.55) C11(0.5) H11A(0.5) H11B(0.5)
 C12(0.45) H12A(0.45) H12B(0.45) C14(0.5) C6(0.85) H6B(0.85) H6A(0.85)
 C13(0.15) H13(0.15)
4.a Secondary CH2 refined with riding coordinates:
 C00X(H00A,H00B), C01D(H01A,H01D), C01P(H01E,H01P), C01Q(H01Q,H01R), C024(H02A,
 H02B), C028(H02C,H02D), C029(H02E,H02F), C02B(H02H,H02I), C02F(H02M,H02N),
 C02G(H02P,H02O), C02H(H02S,H02T), C02H(H02R,H02Q), C02I(H02U,H02V), C02J(H02X,
 H02W), C02L(H,H02Y), C02M(H02Z,HA), C02N(HB,HC), C02O(HD,H1), C02P(HE,HF),
 C02P(H2,HG), C02Q(H3,HH), C02Q(HI,HJ), C02R(H4,HK), C02S(HL,H5), C02T(HM,HN),
 C02T(H6,HO), C02V(H8,HR), C02W(H9,HS), C02Y(H10,HT), C02Z(H11,HU), C032(H03A,
 H03B), C2(H2A,H2B), C4(H4A,H4B), C7(H7A,H7B), C2A(H2AB,H2AA), C83(H83A,H83B),
 C18(H18A,H18B), C23(H23A,H23B), C30(H30A,H30B), C5(H5A,H5B), C10(H10A,H10B),
 C11(H11A,H11B), C12(H12A,H12B), C6(H6B,H6A)
4.b Aromatic/amide H refined with riding coordinates:
 C00R(H00R), C00T(H00T), C00V(H00V), C015(H015), C01B(H01B), C01C(H01C),
 C01F(H01F), C01G(H01G), C01H(H01H), C01I(H01I), C01J(H01J), C01K(H01K),
 C01L(H01L), C01M(H01M), C01N(H01N), C01O(H01O), C01R(H01S), C01S(H01T),
 C01T(H01U), C01U(H01V), C01V(H01W), C01W(H01X), C01X(H01Y), C01Y(H01Z),
 C01Z(H01), C020(H020), C021(H021), C022(H022), C023(H023), C025(H025),
 C026(H026), C027(H027), C02A(H02G), C02C(H02J), C02D(H02K), C02E(H02L),
 C02N(H02), C030(H030), C13(H13)
4.c Idealised Me refined as rotating group:
 C02U(HP,H7,HQ), C3(H3A,H3B,H3C), C1(H1A,H1B,H1C), C8(H8A,H8B,H8C), C9(H9A,H9B,
 H9C)
;
_olex2_submission_special_instructions 'No special instructions were received'

loop_
_space_group_symop_operation_xyz
'x, y, z'
'-x, y, -z+1/2'
'x+1/2, y+1/2, z'
'-x+1/2, y+1/2, -z+1/2'
'-x, -y, -z'
'x, -y, z-1/2'
'-x+1/2, -y+1/2, -z'
'x+1/2, -y+1/2, z-1/2'

loop_
_atom_site_label
_atom_site_type_symbol
_atom_site_fract_x
_atom_site_fract_y
_atom_site_fract_z
_atom_site_U_iso_or_equiv
_atom_site_adp_type
_atom_site_occupancy
_atom_site_site_symmetry_order
_atom_site_calc_flag
_atom_site_refinement_flags_posn
_atom_site_refinement_flags_adp
_atom_site_refinement_flags_occupancy
_atom_site_disorder_assembly
_atom_site_disorder_group
P001 P 0.70225(2) 0.90726(7) 0.43067(2) 0.01538(12) Uani 1 1 d . . . . .
P002 P 0.63007(2) 0.85717(7) 0.73185(2) 0.01510(12) Uani 1 1 d . . . . .
P003 P 0.96594(2) 0.94743(7) 1.40241(2) 0.01416(12) Uani 1 1 d . . . . .
O004 O 0.60232(2) 0.8293(2) 0.53621(4) 0.0190(3) Uani 1 1 d . . . . .
O005 O 0.93592(2) 0.9507(2) 1.20754(4) 0.0170(3) Uani 1 1 d . . . . .
O006 O 0.61186(3) 0.7641(2) 0.74800(5) 0.0229(4) Uani 1 1 d . . . . .
O007 O 0.94722(3) 0.8592(2) 1.41835(5) 0.0219(3) Uani 1 1 d . . . . .
O008 O 0.72089(3) 0.8185(2) 0.41486(5) 0.0230(4) Uani 1 1 d . . . . .
O009 O 0.72956(3) 0.8924(2) 0.62574(5) 0.0226(4) Uani 1 1 d . . . . .
C00A C 0.96483(4) 0.9305(3) 1.35089(6) 0.0154(4) Uani 1 1 d . . . . .
C00B C 0.98456(3) 0.9186(3) 1.33244(6) 0.0136(4) Uani 1 1 d . . . . .
C00C C 0.97631(3) 0.9285(3) 1.20817(6) 0.0135(4) Uani 1 1 d . . . . .
C00D C 0.68259(3) 0.8594(3) 0.49930(6) 0.0145(4) Uani 1 1 d . . . . .
C00E C 0.64970(4) 0.8290(3) 0.66276(6) 0.0150(4) Uani 1 1 d . . . . .
C00F C 0.62969(4) 0.8355(3) 0.68047(6) 0.0154(4) Uani 1 1 d . . . . .
C00G C 0.70247(4) 0.8846(3) 0.48183(6) 0.0174(4) Uani 1 1 d . . . . .
C00H C 0.95736(3) 0.9345(3) 1.22813(6) 0.0141(4) Uani 1 1 d . . . . .
C00I C 0.62760(4) 1.0681(3) 0.74232(6) 0.0167(4) Uani 1 1 d . . . . .
C00J C 0.95951(3) 0.9303(3) 1.26936(6) 0.0135(4) Uani 1 1 d . . . . .
C00K C 0.98186(3) 0.9235(3) 1.29076(6) 0.0129(4) Uani 1 1 d . . . . .
C00L C 0.99236(4) 0.9039(3) 1.14662(6) 0.0149(4) Uani 1 1 d . . . . .
C00M C 0.68470(4) 0.8579(3) 0.54097(6) 0.0152(4) Uani 1 1 d . . . . .
C00N C 0.96533(4) 1.1589(3) 1.41442(6) 0.0168(4) Uani 1 1 d . . . . .
C00O C 0.98847(4) 0.8656(3) 1.10431(6) 0.0172(4) Uani 1 1 d . . . . .
C00P C 0.64752(3) 0.8314(3) 0.62095(6) 0.0144(4) Uani 1 1 d . . . . .
C00Q C 1.00134(3) 0.9236(3) 1.27038(6) 0.0125(4) Uani 1 1 d . . . . .
C00R C 0.94294(4) 0.9380(3) 1.32926(6) 0.0182(4) Uani 1 1 d . . . . .
H00R H 0.930129 0.944802 1.342303 0.022 Uiso 1 1 calc R U . . .
C00S C 1.00565(4) 0.8813(3) 1.07989(6) 0.0169(4) Uani 1 1 d . . . . .
C00T C 0.97405(4) 0.9192(3) 1.16676(6) 0.0154(4) Uani 1 1 d . . . . .
H00T H 0.959459 0.923708 1.152943 0.018 Uiso 1 1 calc R U . . .
C00U C 0.62360(3) 0.8276(3) 0.55772(6) 0.0160(4) Uani 1 1 d . . . . .
C00V C 0.94002(4) 0.9354(3) 1.28951(6) 0.0175(4) Uani 1 1 d . . . . .
H00V H 0.925379 0.937026 1.275820 0.021 Uiso 1 1 calc R U . . .
C00W C 0.65877(4) 0.8034(3) 0.75074(6) 0.0192(4) Uani 1 1 d . . . . .
C00X C 0.92517(4) 0.8000(3) 1.19447(7) 0.0199(5) Uani 1 1 d . . . . .
H00A H 0.919322 0.745553 1.215876 0.024 Uiso 1 1 calc R U . . .
H00B H 0.936181 0.729942 1.184344 0.024 Uiso 1 1 calc R U . . .
C00Y C 0.62533(4) 0.8281(3) 0.59893(6) 0.0160(4) Uani 1 1 d . . . . .
C00Z C 0.70841(4) 0.8709(3) 0.60437(6) 0.0174(4) Uani 1 1 d . . . . .
C010 C 0.64292(4) 0.8322(3) 0.53851(6) 0.0156(4) Uani 1 1 d . . . . .
C011 C 0.70419(4) 1.1194(3) 0.42039(6) 0.0186(4) Uani 1 1 d . . . . .
C012 C 0.66722(4) 0.8407(3) 0.60155(6) 0.0150(4) Uani 1 1 d . . . . .
C013 C 0.66508(3) 0.8425(3) 0.56065(6) 0.0150(4) Uani 1 1 d . . . . .
C014 C 0.65990(4) 0.8340(3) 0.47732(6) 0.0157(4) Uani 1 1 d . . . . .
C015 C 0.64132(4) 0.8263(3) 0.49716(6) 0.0173(4) Uani 1 1 d . . . . .
H015 H 0.626877 0.816734 0.482982 0.021 Uiso 1 1 calc R U . . .
C016 C 0.67267(4) 0.8228(3) 0.68459(6) 0.0156(4) Uani 1 1 d . . . . .
C017 C 0.67390(4) 0.8479(3) 0.41113(6) 0.0183(4) Uani 1 1 d . . . . .
C018 C 0.70675(4) 0.8733(3) 0.56332(6) 0.0172(4) Uani 1 1 d . . . . .
C019 C 0.67633(4) 0.7891(3) 0.72703(6) 0.0186(4) Uani 1 1 d . . . . .
C01A C 0.68926(4) 0.8537(3) 0.62360(6) 0.0169(4) Uani 1 1 d . . . . .
C01B C 0.69107(4) 0.8431(3) 0.66499(6) 0.0191(4) Uani 1 1 d . . . . .
H01B H 0.705532 0.850414 0.679215 0.023 Uiso 1 1 calc R U . . .
C01C C 0.72369(4) 1.1748(3) 0.40586(7) 0.0243(5) Uani 1 1 d . . . . .
H01C H 0.735249 1.103196 0.401575 0.029 Uiso 1 1 calc R U . . .
C01D C 0.59227(4) 0.6709(3) 0.52916(7) 0.0223(5) Uani 1 1 d . . . . .
H01A H 0.588510 0.625193 0.553259 0.027 Uiso 1 1 calc R U . . .
H01D H 0.603043 0.599828 0.518742 0.027 Uiso 1 1 calc R U . . .
C01E C 0.65662(4) 0.8140(3) 0.43429(6) 0.0179(4) Uani 1 1 d . . . . .
C01F C 0.60793(4) 0.8345(3) 0.65829(6) 0.0193(4) Uani 1 1 d . . . . .
H01F H 0.594895 0.837656 0.670828 0.023 Uiso 1 1 calc R U . . .
C01G C 0.60788(4) 1.1210(3) 0.75706(7) 0.0235(5) Uani 1 1 d . . . . .
H01G H 0.596428 1.048139 0.761101 0.028 Uiso 1 1 calc R U . . .
C01H C 0.96721(4) 0.8045(3) 1.08732(7) 0.0244(5) Uani 1 1 d . . . . .
H01H H 0.955619 0.788471 1.102759 0.029 Uiso 1 1 calc R U . . .
C01I C 0.60563(4) 0.8288(3) 0.61839(6) 0.0182(4) Uani 1 1 d . . . . .
H01I H 0.591127 0.825519 0.604203 0.022 Uiso 1 1 calc R U . . .
C01J C 0.72407(4) 0.8965(3) 0.50440(7) 0.0211(5) Uani 1 1 d . . . . .
H01J H 0.737045 0.909542 0.492000 0.025 Uiso 1 1 calc R U . . .
C01K C 1.00141(4) 0.8438(3) 1.04045(7) 0.0229(5) Uani 1 1 d . . . . .
H01K H 1.012974 0.856956 1.024810 0.027 Uiso 1 1 calc R U . . .
C01L C 0.96317(4) 0.7678(4) 1.04812(7) 0.0291(6) Uani 1 1 d . . . . .
H01L H 0.948858 0.729691 1.037603 0.035 Uiso 1 1 calc R U . . .
C01M C 0.94551(4) 1.2209(3) 1.42665(7) 0.0239(5) Uani 1 1 d . . . . .
H01M H 0.932999 1.154030 1.428212 0.029 Uiso 1 1 calc R U . . .
C01N C 0.98408(4) 1.2598(3) 1.41235(7) 0.0255(5) Uani 1 1 d . . . . .
H01N H 0.997427 1.219276 1.404333 0.031 Uiso 1 1 calc R U . . .
C01O C 0.72645(4) 0.8895(3) 0.54412(7) 0.0212(5) Uani 1 1 d . . . . .
H01O H 0.740910 0.895392 0.558391 0.025 Uiso 1 1 calc R U . . .
C01P C 0.74084(4) 0.7445(3) 0.63922(7) 0.0238(5) Uani 1 1 d . . . . .
H01E H 0.747512 0.692613 0.618294 0.029 Uiso 1 1 calc R U . . .
H01P H 0.729971 0.670915 0.648564 0.029 Uiso 1 1 calc R U . . .
C01Q C 0.57084(4) 0.6884(4) 0.50047(7) 0.0261(5) Uani 1 1 d . . . . .
H01Q H 0.561279 0.771918 0.509469 0.031 Uiso 1 1 calc R U . . .
H01R H 0.562312 0.588211 0.499473 0.031 Uiso 1 1 calc R U . . .
C01R C 0.63561(4) 0.7592(4) 0.41501(7) 0.0278(6) Uani 1 1 d . . . . .
H01S H 0.623970 0.731264 0.429513 0.033 Uiso 1 1 calc R U . . .
C01S C 0.64477(5) 1.1780(3) 0.73685(7) 0.0266(5) Uani 1 1 d . . . . .
H01T H 0.658033 1.142885 0.727521 0.032 Uiso 1 1 calc R U . . .
C01T C 0.68688(4) 1.2262(3) 0.42614(7) 0.0265(5) Uani 1 1 d . . . . .
H01U H 0.673758 1.189273 0.435649 0.032 Uiso 1 1 calc R U . . .
C01U C 0.72584(5) 1.3383(3) 0.39770(8) 0.0305(6) Uani 1 1 d . . . . .
H01V H 0.738936 1.375886 0.388235 0.037 Uiso 1 1 calc R U . . .
C01V C 0.60548(5) 1.2833(3) 0.76565(8) 0.0306(6) Uani 1 1 d . . . . .
H01W H 0.592396 1.318993 0.775471 0.037 Uiso 1 1 calc R U . . .
C01W C 0.66987(4) 0.8323(4) 0.37055(7) 0.0287(6) Uani 1 1 d . . . . .
H01X H 0.681562 0.855293 0.355747 0.034 Uiso 1 1 calc R U . . .
C01X C 0.98021(5) 0.7872(3) 1.02437(7) 0.0296(6) Uani 1 1 d . . . . .
H01Y H 0.977419 0.762651 0.998064 0.036 Uiso 1 1 calc R U . . .
C01Y C 0.66307(5) 0.7726(4) 0.79068(7) 0.0314(6) Uani 1 1 d . . . . .
H01Z H 0.651258 0.782215 0.805930 0.038 Uiso 1 1 calc R U . . .
C01Z C 0.94435(5) 1.3829(3) 1.43657(8) 0.0304(6) Uani 1 1 d . . . . .
H01 H 0.931076 1.424159 1.444724 0.036 Uiso 1 1 calc R U . . .
C020 C 0.96295(5) 1.4823(3) 1.43427(8) 0.0326(6) Uani 1 1 d . . . . .
H020 H 0.962169 1.590650 1.440769 0.039 Uiso 1 1 calc R U . . .
C021 C 0.69790(4) 0.7378(4) 0.74495(7) 0.0303(6) Uani 1 1 d . . . . .
H021 H 0.709719 0.722908 0.729916 0.036 Uiso 1 1 calc R U . . .
C022 C 0.70862(5) 1.4440(3) 0.40366(8) 0.0344(6) Uani 1 1 d . . . . .
H022 H 0.710127 1.552823 0.398223 0.041 Uiso 1 1 calc R U . . .
C023 C 0.62250(5) 1.3916(3) 0.75962(8) 0.0338(6) Uani 1 1 d . . . . .
H023 H 0.620754 1.500112 0.765216 0.041 Uiso 1 1 calc R U . . .
C024 C 0.90578(4) 0.8393(3) 1.16301(7) 0.0277(5) Uani 1 1 d . . . . .
H02A H 0.911904 0.892222 1.141655 0.033 Uiso 1 1 calc R U . . .
H02B H 0.895293 0.913398 1.173202 0.033 Uiso 1 1 calc R U . . .
C025 C 0.64879(5) 0.7834(4) 0.35238(7) 0.0366(7) Uani 1 1 d . . . . .
H025 H 0.646068 0.775915 0.325464 0.044 Uiso 1 1 calc R U . . .
C026 C 0.64213(5) 1.3395(3) 0.74529(8) 0.0341(6) Uani 1 1 d . . . . .
H026 H 0.653543 1.412885 0.741326 0.041 Uiso 1 1 calc R U . . .
C027 C 0.63179(5) 0.7457(4) 0.37492(8) 0.0348(7) Uani 1 1 d . . . . .
H027 H 0.617595 0.710883 0.363008 0.042 Uiso 1 1 calc R U . . .
C028 C 0.89283(5) 0.6890(4) 1.14806(8) 0.0346(6) Uani 1 1 d . . . . .
H02C H 0.903574 0.611975 1.139696 0.041 Uiso 1 1 calc R U . . .
H02D H 0.885888 0.640394 1.169124 0.041 Uiso 1 1 calc R U . . .
C029 C 0.75933(4) 0.7896(4) 0.67179(8) 0.0318(6) Uani 1 1 d . . . . .
H02E H 0.752402 0.843902 0.692102 0.038 Uiso 1 1 calc R U . . .
H02F H 0.769927 0.864011 0.662004 0.038 Uiso 1 1 calc R U . . .
C02A C 0.98271(5) 1.4209(3) 1.42231(9) 0.0342(6) Uani 1 1 d . . . . .
H02G H 0.995209 1.488190 1.420925 0.041 Uiso 1 1 calc R U . . .
C02B C 0.57590(5) 0.7303(4) 0.45995(7) 0.0354(7) Uani 1 1 d . . . . .
H02H H 0.585659 0.824770 0.461511 0.042 Uiso 1 1 calc R U . . .
H02I H 0.584394 0.642157 0.450290 0.042 Uiso 1 1 calc R U . . .
C02C C 0.68911(5) 1.3891(3) 0.41768(8) 0.0339(6) Uani 1 1 d . . . . .
H02J H 0.677464 1.460785 0.421468 0.041 Uiso 1 1 calc R U . . .
C02D C 0.70188(5) 0.7092(4) 0.78446(8) 0.0395(7) Uani 1 1 d . . . . .
H02K H 0.716353 0.676540 0.795604 0.047 Uiso 1 1 calc R U . . .
C02E C 0.68464(5) 0.7283(5) 0.80764(8) 0.0419(8) Uani 1 1 d . . . . .
H02L H 0.687545 0.711593 0.834293 0.050 Uiso 1 1 calc R U . . .
C02F C 0.77237(5) 0.6433(4) 0.68872(9) 0.0369(7) Uani 1 1 d . . . . .
H02M H 0.780283 0.594491 0.668830 0.044 Uiso 1 1 calc R U . . .
H02N H 0.761548 0.565048 0.696296 0.044 Uiso 1 1 calc R U . . .
C02G C 0.54787(5) 0.8751(4) 0.32087(8) 0.0341(6) Uani 1 1 d . . . . .
H02P H 0.550513 0.771168 0.309506 0.041 Uiso 1 1 calc R U . . .
H02O H 0.561886 0.937294 0.321999 0.041 Uiso 1 1 calc R U . . .
C02H C 0.52854(5) 0.9631(4) 0.29533(9) 0.0403(7) Uani 1 1 d . . . . .
H02S H 0.529433 0.950977 0.267784 0.048 Uiso 0.15 1 calc R U P A 2
H02T H 0.527430 1.076061 0.301957 0.048 Uiso 0.15 1 calc R U P A 2
H02R H 0.525760 1.065227 0.307458 0.048 Uiso 0.85 1 calc R U P B 1
H02Q H 0.514659 0.899545 0.294431 0.048 Uiso 0.85 1 calc R U P B 1
C02I C 0.55494(5) 0.7630(4) 0.43107(8) 0.0410(7) Uani 1 1 d . . . . .
H02U H 0.547293 0.858761 0.438890 0.049 Uiso 0.85 1 calc R U P C 2
H02V H 0.544383 0.673339 0.431102 0.049 Uiso 0.85 1 calc R U P C 2
C02J C 0.78979(5) 0.6827(4) 0.72387(8) 0.0406(7) Uani 1 1 d . . . . .
H02X H 0.798585 0.776444 0.718064 0.049 Uiso 1 1 calc R U . . .
H02W H 0.800323 0.593146 0.728880 0.049 Uiso 1 1 calc R U . . .
C02L C 0.78330(6) 0.7850(4) 0.83195(9) 0.0435(7) Uani 1 1 d . . . . .
H H 0.771423 0.866133 0.827188 0.052 Uiso 1 1 calc R U . . .
H02Y H 0.776092 0.684757 0.838038 0.052 Uiso 1 1 calc R U . . .
C02M C 0.53333(6) 0.9957(4) 0.25313(9) 0.0280(6) Uani 0.85 1 d . . P D 1
H02Z H 0.521183 1.062846 0.240224 0.034 Uiso 0.85 1 calc R U P D 1
HA H 0.547575 1.054942 0.253870 0.034 Uiso 0.85 1 calc R U P D 1
C02N C 0.54169(6) 0.8513(4) 0.36189(8) 0.0413(7) Uani 1 1 d . . . . .
H02 H 0.528212 0.792561 0.361436 0.050 Uiso 0.15 1 calc R U P E 1
HB H 0.536838 0.953599 0.371588 0.050 Uiso 0.85 1 calc R U P F 2
HC H 0.528897 0.777201 0.360925 0.050 Uiso 0.85 1 calc R U P F 2
C02O C 0.79475(6) 0.7624(5) 0.79526(9) 0.0457(8) Uani 1 1 d . . . . .
HD H 0.802329 0.861956 0.789762 0.055 Uiso 1 1 calc R U . . .
H1 H 0.806396 0.679679 0.800015 0.055 Uiso 1 1 calc R U . . .
C02P C 0.87430(6) 0.7231(5) 1.11453(8) 0.0533(10) Uani 1 1 d . . . . .
HE H 0.863021 0.790152 1.124861 0.064 Uiso 0.6 1 calc R U P G 2
HF H 0.866864 0.620977 1.107691 0.064 Uiso 0.6 1 calc R U P G 2
H2 H 0.867575 0.828850 1.116636 0.064 Uiso 0.4 1 calc R U P H 1
HG H 0.862346 0.642045 1.112430 0.064 Uiso 0.4 1 calc R U P H 1
C02Q C 0.53498(5) 0.8722(4) 0.18736(9) 0.0416(7) Uani 1 1 d . . . . .
H3 H 0.521600 0.935488 0.177756 0.050 Uiso 0.85 1 calc R U P I 1
HH H 0.533822 0.769766 0.173847 0.050 Uiso 0.85 1 calc R U P I 1
HI H 0.539658 0.809240 0.210543 0.050 Uiso 0.15 1 calc R U P J 2
HJ H 0.531006 0.795680 0.166493 0.050 Uiso 0.15 1 calc R U P J 2
C02R C 0.53494(6) 0.8429(4) 0.22956(9) 0.0298(7) Uani 0.85 1 d . . P D 1
H4 H 0.548863 0.786117 0.239497 0.036 Uiso 0.85 1 calc R U P D 1
HK H 0.522101 0.773694 0.233129 0.036 Uiso 0.85 1 calc R U P D 1
C02S C 0.77842(6) 0.7162(5) 0.76035(10) 0.0515(9) Uani 1 1 d . . . . .
HL H 0.767351 0.802194 0.754707 0.062 Uiso 1 1 calc R U . . .
H5 H 0.770127 0.620654 0.766518 0.062 Uiso 1 1 calc R U . . .
C02T C 0.80023(6) 0.8357(5) 0.86636(10) 0.0537(9) Uani 1 1 d . . . . .
HM H 0.796321 0.787386 0.890076 0.064 Uiso 0.15 1 calc R U P K 2
HN H 0.800274 0.951879 0.869264 0.064 Uiso 0.15 1 calc R U P K 2
H6 H 0.806779 0.939071 0.860858 0.064 Uiso 0.85 1 calc R U P L 1
HO H 0.812584 0.757782 0.870177 0.064 Uiso 0.85 1 calc R U P L 1
C02U C 0.55615(7) 0.9590(6) 0.17808(12) 0.0642(11) Uani 1 1 d . . . . .
HP H 0.557746 1.058797 0.192122 0.096 Uiso 1 1 calc R U . . .
H7 H 0.554791 0.980462 0.150713 0.096 Uiso 1 1 calc R U . . .
HQ H 0.569370 0.893010 0.185485 0.096 Uiso 1 1 calc R U . . .
C02V C 0.78890(7) 0.8490(5) 0.90405(11) 0.0445(9) Uani 0.85 1 d . . P M 1
H8 H 0.776350 0.925219 0.899844 0.053 Uiso 0.85 1 calc R U P M 1
HR H 0.782517 0.745036 0.909509 0.053 Uiso 0.85 1 calc R U P M 1
C02W C 0.88117(7) 0.7707(6) 0.93697(15) 0.0592(14) Uani 0.8 1 d . . P N 1
H9 H 0.894531 0.838710 0.936595 0.071 Uiso 0.8 1 calc R U P N 1
HS H 0.885675 0.658354 0.936770 0.071 Uiso 0.8 1 calc R U P N 1
C02Y C 0.80503(8) 0.9017(6) 0.93895(12) 0.0556(11) Uani 0.85 1 d . . P M 1
H10 H 0.814242 0.990843 0.931712 0.067 Uiso 0.85 1 calc R U P M 1
HT H 0.815281 0.813576 0.947430 0.067 Uiso 0.85 1 calc R U P M 1
C02Z C 0.87891(9) 0.8014(7) 1.07624(14) 0.0391(12) Uani 0.6 1 d . . P O 2
H11 H 0.864676 0.836011 1.061362 0.047 Uiso 0.6 1 calc R U P O 2
HU H 0.888853 0.894166 1.081238 0.047 Uiso 0.6 1 calc R U P O 2
C030 C 0.86807(9) 0.7727(7) 0.86635(19) 0.0973(19) Uani 1 1 d . . . . .
H030 H 0.870640 0.663904 0.871523 0.117 Uiso 0.6 1 calc R U P P 2
C032 C 0.79176(16) 0.9554(8) 0.97378(19) 0.075(2) Uani 0.7 1 d . . P M 1
H03A H 0.803013 0.986800 0.995349 0.091 Uiso 0.7 1 calc R U P M 1
H03B H 0.782818 1.050436 0.965691 0.091 Uiso 0.7 1 calc R U P M 1
C2 C 0.89030(13) 0.6738(7) 1.0545(2) 0.0419(15) Uani 0.5 1 d . . P O 2
H2A H 0.880270 0.580758 1.051469 0.050 Uiso 0.5 1 calc R U P O 2
H2B H 0.904257 0.640931 1.070444 0.050 Uiso 0.5 1 calc R U P O 2
C4 C 0.88973(11) 0.7132(10) 1.07786(19) 0.0274(14) Uani 0.4 1 d . . P N 1
H4A H 0.901911 0.792645 1.081160 0.033 Uiso 0.4 1 calc R U P N 1
H4B H 0.896570 0.607332 1.076786 0.033 Uiso 0.4 1 calc R U P N 1
C7 C 0.86280(9) 0.8095(11) 0.9046(2) 0.107(3) Uani 0.75 1 d . . P N 1
H7A H 0.849078 0.751026 0.908859 0.128 Uiso 0.75 1 calc R U P N 1
H7B H 0.859361 0.923508 0.905763 0.128 Uiso 0.75 1 calc R U P N 1
C2A C 0.87381(12) 0.7462(9) 1.04076(17) 0.0433(15) Uani 0.5 1 d . . P N 1
H2AB H 0.866316 0.848905 1.043339 0.052 Uiso 0.5 1 calc R U P N 1
H2AA H 0.862023 0.663872 1.037806 0.052 Uiso 0.5 1 calc R U P N 1
C22 C 0.8441(4) 0.765(3) 0.9811(7) 0.069(6) Uani 0.2 1 d . . P O 2
C83 C 0.8456(5) 0.866(3) 0.8625(7) 0.054(6) Uani 0.15 1 d . . P M 2
H83A H 0.845735 0.932810 0.885394 0.065 Uiso 0.15 1 calc R U P M 2
H83B H 0.845471 0.937899 0.840431 0.065 Uiso 0.15 1 calc R U P M 2
C3 C 0.77672(10) 0.8388(9) 0.98771(15) 0.0553(14) Uani 0.7 1 d . . P M 1
H3A H 0.763463 0.824964 0.968833 0.083 Uiso 0.7 1 calc R U P M 1
H3B H 0.772066 0.875768 1.011694 0.083 Uiso 0.7 1 calc R U P M 1
H3C H 0.784590 0.737866 0.991898 0.083 Uiso 0.7 1 calc R U P M 1
C1 C 0.88370(18) 0.8923(10) 0.8602(3) 0.072(3) Uani 0.6 1 d . . P N 2
H1A H 0.876036 0.994463 0.857618 0.108 Uiso 0.6 1 calc R U P N 2
H1B H 0.890253 0.869170 0.836856 0.108 Uiso 0.6 1 calc R U P N 2
H1C H 0.895611 0.895765 0.881790 0.108 Uiso 0.6 1 calc R U P N 2
C18 C 0.5094(3) 0.859(2) 0.3096(6) 0.035(4) Uani 0.15 1 d . . P D 2
H18A H 0.506606 0.762439 0.293868 0.042 Uiso 0.15 1 calc R U P D 2
H18B H 0.513514 0.826852 0.336499 0.042 Uiso 0.15 1 calc R U P D 2
C23 C 0.5110(3) 0.963(2) 0.1944(7) 0.042(5) Uani 0.15 1 d . . P D 2
H23A H 0.512883 1.008649 0.220306 0.051 Uiso 0.15 1 calc R U P D 2
H23B H 0.508274 1.050715 0.176078 0.051 Uiso 0.15 1 calc R U P D 2
C30 C 0.8241(4) 0.889(3) 0.9749(7) 0.044(5) Uani 0.15 1 d . . P O 2
H30A H 0.826540 0.968513 0.995534 0.053 Uiso 0.15 1 calc R U P O 2
H30B H 0.825074 0.945360 0.950642 0.053 Uiso 0.15 1 calc R U P O 2
C41 C 0.8240(4) 0.775(3) 0.8575(7) 0.051(6) Uani 0.15 1 d . . P M 2
C5 C 0.80114(14) 0.8270(13) 0.9739(3) 0.052(2) Uani 0.4 1 d . . P O 2
H5A H 0.802184 0.740120 0.992704 0.063 Uiso 0.4 1 calc R U P O 2
H5B H 0.797514 0.777017 0.948614 0.063 Uiso 0.4 1 calc R U P O 2
C8 C 0.7793(2) 0.9267(16) 0.9807(5) 0.065(5) Uani 0.3 1 d . . P O 2
H8A H 0.768035 0.918894 0.958222 0.097 Uiso 0.3 1 calc R U P O 2
H8B H 0.783422 1.037530 0.985291 0.097 Uiso 0.3 1 calc R U P O 2
H8C H 0.773033 0.884536 1.002889 0.097 Uiso 0.3 1 calc R U P O 2
C9 C 0.8906(2) 0.816(3) 0.8505(4) 0.106(8) Uani 0.4 1 d . . P N 1
H9A H 0.892249 0.930676 0.849753 0.159 Uiso 0.4 1 calc R U P N 1
H9B H 0.890354 0.772846 0.824786 0.159 Uiso 0.4 1 calc R U P N 1
H9C H 0.903299 0.770457 0.867132 0.159 Uiso 0.4 1 calc R U P N 1
C10 C 0.88553(12) 0.7498(8) 1.0040(2) 0.0340(13) Uani 0.55 1 d . . P N 1
H10A H 0.898680 0.821142 1.007420 0.041 Uiso 0.55 1 calc R U P N 1
H10B H 0.890705 0.642833 0.998023 0.041 Uiso 0.55 1 calc R U P N 1
C11 C 0.86801(15) 0.8102(16) 0.9714(4) 0.096(5) Uani 0.5 1 d . . P N 1
H11A H 0.865168 0.924711 0.973503 0.115 Uiso 0.5 1 calc R U P N 1
H11B H 0.853676 0.751657 0.970034 0.115 Uiso 0.5 1 calc R U P N 1
C12 C 0.89637(15) 0.7195(10) 1.0145(2) 0.0400(17) Uani 0.45 1 d . . P O 2
H12A H 0.905290 0.632671 1.005265 0.048 Uiso 0.45 1 calc R U P O 2
H12B H 0.906078 0.814282 1.017252 0.048 Uiso 0.45 1 calc R U P O 2
C14 C 0.87481(14) 0.7563(9) 0.9815(3) 0.0414(19) Uani 0.5 1 d . . P O 2
C6 C 0.56127(5) 0.7871(4) 0.38946(9) 0.0306(7) Uani 0.85 1 d . . P Q 2
H6B H 0.574059 0.861218 0.390444 0.037 Uiso 0.85 1 calc R U P Q 2
H6A H 0.566124 0.684804 0.379766 0.037 Uiso 0.85 1 calc R U P Q 2
C13 C 0.5502(3) 0.891(3) 0.3985(6) 0.040(5) Uani 0.15 1 d . . P Q 1
H13 H 0.553236 0.998685 0.404520 0.049 Uiso 0.15 1 calc R U P Q 1

loop_
_atom_site_aniso_label
_atom_site_aniso_U_11
_atom_site_aniso_U_22
_atom_site_aniso_U_33
_atom_site_aniso_U_23
_atom_site_aniso_U_13
_atom_site_aniso_U_12
P001 0.0166(3) 0.0152(3) 0.0156(3) -0.0010(2) 0.0067(2) -0.0031(2)
P002 0.0176(3) 0.0151(3) 0.0135(2) 0.0004(2) 0.0053(2) 0.0016(2)
P003 0.0159(3) 0.0147(3) 0.0128(2) -0.0010(2) 0.00537(19) -0.0007(2)
O004 0.0108(7) 0.0276(9) 0.0180(7) 0.0005(7) -0.0002(6) -0.0005(6)
O005 0.0110(7) 0.0214(8) 0.0179(7) -0.0023(6) -0.0012(6) 0.0021(6)
O006 0.0256(9) 0.0220(9) 0.0233(8) 0.0020(7) 0.0110(7) -0.0022(7)
O007 0.0230(8) 0.0233(9) 0.0212(8) 0.0009(7) 0.0094(7) -0.0048(7)
O008 0.0234(8) 0.0216(9) 0.0265(8) -0.0014(7) 0.0128(7) 0.0002(7)
O009 0.0118(7) 0.0337(10) 0.0214(8) -0.0008(7) -0.0016(6) -0.0039(7)
C00A 0.0159(10) 0.0165(10) 0.0144(9) -0.0023(8) 0.0043(8) -0.0009(8)
C00B 0.0145(9) 0.0143(10) 0.0122(9) -0.0010(8) 0.0028(7) -0.0007(8)
C00C 0.0125(9) 0.0144(10) 0.0134(9) 0.0006(8) 0.0012(7) 0.0011(7)
C00D 0.0134(9) 0.0142(10) 0.0165(10) -0.0010(8) 0.0038(8) -0.0013(8)
C00E 0.0167(10) 0.0140(10) 0.0148(9) 0.0002(8) 0.0038(8) 0.0020(8)
C00F 0.0156(10) 0.0161(10) 0.0151(9) -0.0015(8) 0.0036(8) 0.0014(8)
C00G 0.0179(10) 0.0183(11) 0.0171(10) 0.0005(8) 0.0065(8) -0.0003(8)
C00H 0.0104(9) 0.0161(10) 0.0156(9) -0.0004(8) 0.0003(7) 0.0025(7)
C00I 0.0228(11) 0.0135(10) 0.0140(9) -0.0015(8) 0.0035(8) 0.0045(8)
C00J 0.0120(9) 0.0140(10) 0.0148(9) -0.0010(8) 0.0028(7) 0.0003(7)
C00K 0.0118(9) 0.0132(9) 0.0139(9) -0.0015(8) 0.0024(7) -0.0002(7)
C00L 0.0156(10) 0.0162(10) 0.0126(9) 0.0008(8) 0.0011(8) -0.0018(8)
C00M 0.0137(9) 0.0168(10) 0.0155(10) -0.0003(8) 0.0038(8) -0.0010(8)
C00N 0.0204(10) 0.0178(10) 0.0123(9) -0.0008(8) 0.0025(8) 0.0010(8)
C00O 0.0181(10) 0.0201(11) 0.0129(9) 0.0016(8) 0.0005(8) -0.0008(8)
C00P 0.0132(9) 0.0146(10) 0.0159(9) -0.0010(8) 0.0036(8) 0.0007(8)
C00Q 0.0108(9) 0.0135(10) 0.0133(10) -0.0007(7) 0.0023(7) 0.0003(7)
C00R 0.0142(10) 0.0221(11) 0.0195(10) -0.0024(9) 0.0067(8) 0.0007(8)
C00S 0.0210(10) 0.0146(10) 0.0153(10) 0.0007(8) 0.0030(8) -0.0026(8)
C00T 0.0139(9) 0.0182(10) 0.0136(9) 0.0014(8) -0.0002(8) 0.0008(8)
C00U 0.0105(9) 0.0212(11) 0.0161(10) 0.0004(8) 0.0011(8) 0.0007(8)
C00V 0.0107(9) 0.0237(11) 0.0185(10) -0.0010(9) 0.0030(8) 0.0007(8)
C00W 0.0203(11) 0.0212(11) 0.0163(10) 0.0009(9) 0.0031(8) 0.0047(9)
C00X 0.0132(10) 0.0245(12) 0.0221(11) -0.0027(9) 0.0028(8) -0.0022(8)
C00Y 0.0142(10) 0.0186(11) 0.0155(10) 0.0003(8) 0.0036(8) 0.0019(8)
C00Z 0.0121(9) 0.0219(11) 0.0181(10) -0.0006(8) 0.0015(8) -0.0013(8)
C010 0.0137(9) 0.0188(10) 0.0149(9) 0.0006(8) 0.0036(8) -0.0007(8)
C011 0.0206(11) 0.0201(11) 0.0150(10) -0.0020(8) 0.0020(8) -0.0016(9)
C012 0.0137(9) 0.0164(10) 0.0155(10) 0.0002(8) 0.0038(8) 0.0001(8)
C013 0.0128(9) 0.0171(10) 0.0154(10) 0.0000(8) 0.0024(8) -0.0002(8)
C014 0.0168(10) 0.0162(10) 0.0146(9) -0.0008(8) 0.0037(8) -0.0022(8)
C015 0.0141(9) 0.0230(11) 0.0145(10) 0.0000(8) 0.0008(8) -0.0011(8)
C016 0.0161(10) 0.0151(10) 0.0156(10) -0.0010(8) 0.0019(8) 0.0026(8)
C017 0.0207(10) 0.0188(11) 0.0162(10) -0.0037(8) 0.0056(8) -0.0047(9)
C018 0.0131(10) 0.0213(11) 0.0173(10) -0.0001(8) 0.0027(8) -0.0021(8)
C019 0.0209(11) 0.0196(11) 0.0155(10) 0.0006(8) 0.0031(8) 0.0046(9)
C01A 0.0126(9) 0.0218(11) 0.0166(10) -0.0002(8) 0.0026(8) 0.0004(8)
C01B 0.0143(10) 0.0260(12) 0.0165(10) -0.0020(9) 0.0004(8) 0.0011(9)
C01C 0.0227(11) 0.0244(12) 0.0260(12) 0.0009(10) 0.0033(9) -0.0074(10)
C01D 0.0183(10) 0.0300(13) 0.0185(10) -0.0021(9) 0.0028(9) -0.0053(9)
C01E 0.0183(10) 0.0200(11) 0.0161(10) -0.0015(8) 0.0051(8) -0.0025(8)
C01F 0.0155(10) 0.0242(12) 0.0195(10) -0.0029(9) 0.0074(8) 0.0014(9)
C01G 0.0215(11) 0.0266(13) 0.0229(11) -0.0001(10) 0.0049(9) 0.0050(9)
C01H 0.0201(11) 0.0345(14) 0.0186(11) -0.0016(10) 0.0019(9) -0.0063(10)
C01I 0.0114(9) 0.0260(12) 0.0173(10) -0.0008(9) 0.0025(8) 0.0014(8)
C01J 0.0158(10) 0.0259(12) 0.0232(11) 0.0027(9) 0.0085(9) -0.0044(9)
C01K 0.0288(12) 0.0254(12) 0.0149(10) -0.0001(9) 0.0045(9) -0.0009(10)
C01L 0.0263(12) 0.0400(15) 0.0190(11) -0.0046(11) -0.0051(10) -0.0082(11)
C01M 0.0194(11) 0.0256(13) 0.0267(12) -0.0022(10) 0.0030(9) 0.0040(9)
C01N 0.0268(12) 0.0217(12) 0.0302(13) -0.0024(10) 0.0119(10) -0.0033(10)
C01O 0.0132(10) 0.0295(13) 0.0210(11) 0.0011(9) 0.0027(8) -0.0033(9)
C01P 0.0147(10) 0.0342(14) 0.0227(11) 0.0023(10) 0.0031(9) 0.0008(9)
C01Q 0.0181(11) 0.0408(15) 0.0196(11) -0.0009(10) 0.0027(9) -0.0078(10)
C01R 0.0236(12) 0.0414(15) 0.0195(11) -0.0059(11) 0.0074(9) -0.0130(11)
C01S 0.0307(13) 0.0233(12) 0.0277(12) 0.0008(10) 0.0109(10) -0.0035(10)
C01T 0.0279(12) 0.0232(12) 0.0294(13) -0.0015(10) 0.0078(10) 0.0010(10)
C01U 0.0344(14) 0.0263(13) 0.0301(13) 0.0028(11) 0.0015(11) -0.0142(11)
C01V 0.0343(14) 0.0270(13) 0.0301(13) -0.0041(11) 0.0022(11) 0.0150(11)
C01W 0.0295(13) 0.0420(16) 0.0165(11) -0.0051(10) 0.0098(9) -0.0126(11)
C01X 0.0375(14) 0.0366(15) 0.0138(10) -0.0048(10) 0.0002(10) -0.0044(12)
C01Y 0.0305(13) 0.0465(17) 0.0181(11) 0.0044(11) 0.0067(10) 0.0089(12)
C01Z 0.0334(14) 0.0241(13) 0.0339(14) -0.0025(11) 0.0055(11) 0.0120(11)
C020 0.0504(17) 0.0150(12) 0.0332(14) -0.0022(10) 0.0079(12) 0.0050(11)
C021 0.0236(12) 0.0467(17) 0.0210(12) 0.0051(11) 0.0041(10) 0.0130(11)
C022 0.0547(18) 0.0171(12) 0.0297(13) -0.0009(10) -0.0011(12) -0.0105(12)
C023 0.0508(17) 0.0192(12) 0.0298(13) -0.0021(10) -0.0010(12) 0.0103(12)
C024 0.0198(11) 0.0358(14) 0.0253(12) -0.0063(11) -0.0051(9) 0.0001(10)
C025 0.0365(15) 0.058(2) 0.0158(11) -0.0100(12) 0.0044(10) -0.0158(14)
C026 0.0464(16) 0.0217(13) 0.0353(14) 0.0023(11) 0.0097(12) -0.0055(12)
C027 0.0290(13) 0.0539(19) 0.0214(12) -0.0093(12) 0.0034(10) -0.0184(13)
C028 0.0234(12) 0.0456(17) 0.0338(14) -0.0114(13) 0.0001(11) -0.0105(12)
C029 0.0225(12) 0.0400(16) 0.0304(13) 0.0057(12) -0.0063(10) -0.0026(11)
C02A 0.0425(16) 0.0209(13) 0.0414(15) -0.0020(11) 0.0139(13) -0.0098(11)
C02B 0.0296(14) 0.0566(19) 0.0195(12) 0.0022(12) 0.0017(10) -0.0127(13)
C02C 0.0445(16) 0.0213(13) 0.0362(15) -0.0039(11) 0.0065(12) 0.0060(11)
C02D 0.0310(14) 0.062(2) 0.0241(13) 0.0112(13) -0.0010(11) 0.0152(14)
C02E 0.0391(16) 0.069(2) 0.0170(12) 0.0115(13) 0.0012(11) 0.0142(15)
C02F 0.0293(14) 0.0459(18) 0.0342(15) 0.0044(13) -0.0011(11) 0.0050(13)
C02G 0.0487(17) 0.0294(14) 0.0255(13) -0.0026(11) 0.0102(12) -0.0114(12)
C02H 0.0423(17) 0.0337(16) 0.0458(17) -0.0056(13) 0.0086(14) 0.0008(13)
C02I 0.0376(16) 0.057(2) 0.0258(13) 0.0079(13) -0.0070(12) -0.0130(14)
C02J 0.0336(15) 0.052(2) 0.0334(15) 0.0039(14) -0.0059(12) 0.0089(14)
C02L 0.0427(17) 0.049(2) 0.0393(16) 0.0078(15) 0.0056(13) 0.0114(15)
C02M 0.0380(17) 0.0202(14) 0.0246(14) 0.0016(12) -0.0009(12) -0.0026(12)
C02N 0.0476(18) 0.0467(19) 0.0294(14) -0.0015(13) 0.0039(13) -0.0045(15)
C02O 0.0459(18) 0.056(2) 0.0347(16) 0.0090(15) 0.0031(14) 0.0071(16)
C02P 0.054(2) 0.078(3) 0.0246(14) 0.0025(15) -0.0090(13) -0.0403(19)
C02Q 0.0389(16) 0.0412(18) 0.0431(17) -0.0080(14) -0.0012(13) -0.0027(14)
C02R 0.0372(17) 0.0239(15) 0.0279(15) -0.0017(12) 0.0030(13) -0.0013(13)
C02S 0.0389(17) 0.074(3) 0.0400(17) 0.0052(17) 0.0004(14) 0.0094(17)
C02T 0.0437(19) 0.067(3) 0.049(2) -0.0125(18) 0.0006(15) 0.0097(18)
C02U 0.050(2) 0.090(3) 0.052(2) 0.002(2) 0.0044(17) -0.019(2)
C02V 0.047(2) 0.052(2) 0.0357(19) 0.0026(17) 0.0073(16) -0.0008(18)
C02W 0.035(2) 0.056(3) 0.093(4) -0.037(3) 0.030(2) -0.017(2)
C02Y 0.050(2) 0.073(3) 0.044(2) -0.010(2) 0.0064(19) -0.011(2)
C02Z 0.035(3) 0.049(3) 0.031(2) -0.003(2) -0.004(2) -0.010(3)
C030 0.082(4) 0.068(3) 0.135(5) -0.021(3) -0.013(3) -0.011(3)
C032 0.129(7) 0.048(4) 0.055(4) -0.006(3) 0.037(4) -0.021(4)
C2 0.059(4) 0.024(3) 0.043(4) -0.005(3) 0.010(3) -0.008(3)
C4 0.021(3) 0.037(4) 0.022(3) -0.007(3) -0.004(2) 0.008(3)
C7 0.034(3) 0.151(8) 0.132(6) -0.084(6) -0.004(3) 0.014(4)
C2A 0.051(4) 0.053(4) 0.026(3) -0.007(3) 0.005(3) -0.008(3)
C22 0.068(13) 0.048(11) 0.088(16) 0.002(11) 0.009(12) -0.028(10)
C83 0.078(18) 0.030(11) 0.049(13) -0.006(10) -0.009(12) -0.003(11)
C3 0.057(3) 0.073(4) 0.036(3) 0.006(3) 0.006(2) 0.005(3)
C1 0.117(9) 0.044(4) 0.052(5) 0.004(3) -0.002(5) -0.042(5)
C18 0.049(11) 0.022(9) 0.032(9) 0.010(7) -0.003(8) -0.007(8)
C23 0.038(11) 0.028(10) 0.058(13) -0.003(9) -0.006(9) 0.006(8)
C30 0.036(11) 0.040(12) 0.053(13) 0.000(10) -0.006(9) 0.006(9)
C41 0.040(12) 0.057(15) 0.059(14) 0.015(12) 0.013(11) -0.002(11)
C5 0.034(4) 0.070(7) 0.052(5) 0.032(5) 0.003(4) 0.010(4)
C8 0.036(6) 0.035(7) 0.123(14) 0.056(8) 0.007(7) -0.004(5)
C9 0.027(5) 0.23(2) 0.052(7) 0.008(11) -0.011(5) -0.038(10)
C10 0.025(3) 0.032(3) 0.045(4) -0.005(3) 0.006(3) -0.002(3)
C11 0.023(4) 0.115(10) 0.143(10) 0.099(9) -0.012(5) 0.000(5)
C12 0.038(4) 0.046(5) 0.038(4) -0.008(3) 0.014(4) 0.004(4)
C14 0.029(4) 0.026(3) 0.075(6) -0.021(4) 0.029(4) -0.008(3)
C6 0.0306(16) 0.0361(18) 0.0250(15) 0.0022(13) 0.0032(12) -0.0046(14)
C13 0.037(10) 0.036(11) 0.045(11) 0.007(9) -0.011(9) -0.015(9)

loop_
_atom_type_symbol
_atom_type_description
_atom_type_scat_dispersion_real
_atom_type_scat_dispersion_imag
_atom_type_scat_source
C C 0.0033 0.0016 'International Tables Vol C Tables 4.2.6.8 and 6.1.1.4'
H H 0.0000 0.0000 'International Tables Vol C Tables 4.2.6.8 and 6.1.1.4'
O O 0.0106 0.0060 'International Tables Vol C Tables 4.2.6.8 and 6.1.1.4'
P P 0.1023 0.0942 'International Tables Vol C Tables 4.2.6.8 and 6.1.1.4'

loop_
_geom_angle_atom_site_label_1
_geom_angle_atom_site_label_2
_geom_angle_atom_site_label_3
_geom_angle
_geom_angle_site_symmetry_1
_geom_angle_site_symmetry_3
_geom_angle_publ_flag
O008 P001 C00G 113.84(10) . . ?
O008 P001 C011 110.06(10) . . ?
O008 P001 C017 114.90(10) . . ?
C00G P001 C011 107.91(10) . . ?
C00G P001 C017 103.67(10) . . ?
C017 P001 C011 105.88(11) . . ?
O006 P002 C00F 113.91(10) . . ?
O006 P002 C00I 110.41(10) . . ?
O006 P002 C00W 115.10(11) . . ?
C00F P002 C00I 107.95(10) . . ?
C00W P002 C00F 103.37(10) . . ?
C00W P002 C00I 105.44(11) . . ?
O007 P003 C00A 113.55(10) . . ?
O007 P003 C00N 110.81(10) . . ?
O007 P003 C00S 115.13(10) . 2_757 ?
C00A P003 C00N 107.96(10) . . ?
C00A P003 C00S 103.43(10) . 2_757 ?
C00S P003 C00N 105.30(10) 2_757 . ?
C00U O004 C01D 113.96(18) . . ?
C00H O005 C00X 114.41(17) . . ?
C00Z O009 C01P 114.25(18) . . ?
C00B C00A P003 122.51(16) . . ?
C00B C00A C00R 121.03(19) . . ?
C00R C00A P003 116.39(16) . . ?
C00A C00B C00K 117.90(18) . . ?
C00A C00B C00L 123.45(19) . 2_757 ?
C00K C00B C00L 118.65(18) . 2_757 ?
C00H C00C C00Q 119.13(18) . 2_757 ?
C00H C00C C00T 121.83(19) . . ?
C00Q C00C C00T 118.97(18) 2_757 . ?
C00G C00D C00M 117.91(19) . . ?
C00G C00D C014 123.49(19) . . ?
C00M C00D C014 118.60(18) . . ?
C00F C00E C00P 118.12(19) . . ?
C00F C00E C016 123.24(19) . . ?
C00P C00E C016 118.63(18) . . ?
C00E C00F P002 122.57(16) . . ?
C00E C00F C01F 121.20(19) . . ?
C01F C00F P002 116.14(16) . . ?
C00D C00G P001 123.13(17) . . ?
C00D C00G C01J 120.9(2) . . ?
C01J C00G P001 115.93(16) . . ?
O005 C00H C00C 119.14(18) . . ?
O005 C00H C00J 118.89(18) . . ?
C00C C00H C00J 121.92(18) . . ?
C01G C00I P002 118.21(18) . . ?
C01S C00I P002 122.12(18) . . ?
C01S C00I C01G 119.7(2) . . ?
C00H C00J C00K 118.85(18) . . ?
C00V C00J C00H 121.52(19) . . ?
C00V C00J C00K 119.62(19) . . ?
C00J C00K C00B 120.11(18) . . ?
C00Q C00K C00B 120.59(18) . . ?
C00Q C00K C00J 119.29(18) . . ?
C00B C00L C00O 121.55(18) 2_757 . ?
C00T C00L C00B 118.86(19) . 2_757 ?
C00T C00L C00O 119.54(19) . . ?
C013 C00M C00D 120.95(19) . . ?
C013 C00M C018 118.98(19) . . ?
C018 C00M C00D 120.07(19) . . ?
C01M C00N P003 118.23(18) . . ?
C01M C00N C01N 119.5(2) . . ?
C01N C00N P003 122.22(18) . . ?
C00S C00O C00L 122.83(19) . . ?
C00S C00O C01H 116.7(2) . . ?
C01H C00O C00L 120.4(2) . . ?
C00Y C00P C00E 119.80(18) . . ?
C012 C00P C00E 120.49(19) . . ?
C012 C00P C00Y 119.69(19) . . ?
C00K C00Q C00C 119.25(18) . 2_757 ?
C00Q C00Q C00C 120.2(2) 2_757 2_757 ?
C00Q C00Q C00K 120.5(2) 2_757 . ?
C00A C00R H00R 119.1 . . ?
C00V C00R C00A 121.7(2) . . ?
C00V C00R H00R 119.1 . . ?
C00O C00S P003 122.21(16) . 2_757 ?
C01K C00S P003 116.53(17) . 2_757 ?
C01K C00S C00O 121.3(2) . . ?
C00C C00T H00T 118.5 . . ?
C00L C00T C00C 122.91(19) . . ?
C00L C00T H00T 118.5 . . ?
O004 C00U C00Y 119.35(18) . . ?
O004 C00U C010 118.94(19) . . ?
C010 C00U C00Y 121.66(19) . . ?
C00J C00V H00V 120.2 . . ?
C00R C00V C00J 119.51(19) . . ?
C00R C00V H00V 120.2 . . ?
C019 C00W P002 122.46(17) . . ?
C01Y C00W P002 116.81(18) . . ?
C01Y C00W C019 120.7(2) . . ?
O005 C00X H00A 110.2 . . ?
O005 C00X H00B 110.2 . . ?
O005 C00X C024 107.4(2) . . ?
H00A C00X H00B 108.5 . . ?
C024 C00X H00A 110.2 . . ?
C024 C00X H00B 110.2 . . ?
C00U C00Y C00P 118.85(18) . . ?
C01I C00Y C00P 119.61(19) . . ?
C01I C00Y C00U 121.52(19) . . ?
O009 C00Z C018 118.80(19) . . ?
O009 C00Z C01A 119.17(19) . . ?
C01A C00Z C018 122.0(2) . . ?
C00U C010 C013 119.33(19) . . ?
C00U C010 C015 121.90(19) . . ?
C015 C010 C013 118.77(19) . . ?
C01C C011 P001 118.11(18) . . ?
C01T C011 P001 122.04(18) . . ?
C01T C011 C01C 119.8(2) . . ?
C00P C012 C01A 119.57(19) . . ?
C013 C012 C00P 120.44(19) . . ?
C013 C012 C01A 119.95(19) . . ?
C00M C013 C010 119.26(19) . . ?
C012 C013 C00M 120.78(19) . . ?
C012 C013 C010 119.95(19) . . ?
C00D C014 C01E 122.00(18) . . ?
C015 C014 C00D 118.60(19) . . ?
C015 C014 C01E 119.39(19) . . ?
C010 C015 H015 118.3 . . ?
C014 C015 C010 123.5(2) . . ?
C014 C015 H015 118.3 . . ?
C00E C016 C019 121.76(19) . . ?
C01B C016 C00E 118.58(19) . . ?
C01B C016 C019 119.62(19) . . ?
C01E C017 P001 123.18(17) . . ?
C01E C017 C01W 121.0(2) . . ?
C01W C017 P001 115.84(17) . . ?
C00Z C018 C00M 119.04(19) . . ?
C01O C018 C00M 119.6(2) . . ?
C01O C018 C00Z 121.3(2) . . ?
C00W C019 C016 122.6(2) . . ?
C00W C019 C021 117.1(2) . . ?
C021 C019 C016 120.2(2) . . ?
C00Z C01A C012 119.3(2) . . ?
C00Z C01A C01B 121.9(2) . . ?
C012 C01A C01B 118.80(19) . . ?
C016 C01B C01A 123.2(2) . . ?
C016 C01B H01B 118.4 . . ?
C01A C01B H01B 118.4 . . ?
C011 C01C H01C 120.1 . . ?
C011 C01C C01U 119.7(2) . . ?
C01U C01C H01C 120.1 . . ?
O004 C01D H01A 110.1 . . ?
O004 C01D H01D 110.1 . . ?
O004 C01D C01Q 108.2(2) . . ?
H01A C01D H01D 108.4 . . ?
C01Q C01D H01A 110.1 . . ?
C01Q C01D H01D 110.1 . . ?
C017 C01E C014 122.8(2) . . ?
C017 C01E C01R 116.8(2) . . ?
C01R C01E C014 120.43(19) . . ?
C00F C01F H01F 119.4 . . ?
C01I C01F C00F 121.1(2) . . ?
C01I C01F H01F 119.4 . . ?
C00I C01G H01G 120.2 . . ?
C01V C01G C00I 119.7(2) . . ?
C01V C01G H01G 120.2 . . ?
C00O C01H H01H 119.2 . . ?
C01L C01H C00O 121.5(2) . . ?
C01L C01H H01H 119.2 . . ?
C00Y C01I H01I 120.0 . . ?
C01F C01I C00Y 120.0(2) . . ?
C01F C01I H01I 120.0 . . ?
C00G C01J H01J 119.1 . . ?
C01O C01J C00G 121.7(2) . . ?
C01O C01J H01J 119.1 . . ?
C00S C01K H01K 119.6 . . ?
C01X C01K C00S 120.7(2) . . ?
C01X C01K H01K 119.6 . . ?
C01H C01L H01L 119.6 . . ?
C01H C01L C01X 120.8(2) . . ?
C01X C01L H01L 119.6 . . ?
C00N C01M H01M 119.9 . . ?
C00N C01M C01Z 120.2(2) . . ?
C01Z C01M H01M 119.9 . . ?
C00N C01N H01N 120.1 . . ?
C02A C01N C00N 119.7(2) . . ?
C02A C01N H01N 120.1 . . ?
C018 C01O H01O 120.2 . . ?
C01J C01O C018 119.6(2) . . ?
C01J C01O H01O 120.2 . . ?
O009 C01P H01E 110.4 . . ?
O009 C01P H01P 110.4 . . ?
O009 C01P C029 106.8(2) . . ?
H01E C01P H01P 108.6 . . ?
C029 C01P H01E 110.4 . . ?
C029 C01P H01P 110.4 . . ?
C01D C01Q H01Q 109.0 . . ?
C01D C01Q H01R 109.0 . . ?
C01D C01Q C02B 112.8(2) . . ?
H01Q C01Q H01R 107.8 . . ?
C02B C01Q H01Q 109.0 . . ?
C02B C01Q H01R 109.0 . . ?
C01E C01R H01S 119.2 . . ?
C027 C01R C01E 121.6(2) . . ?
C027 C01R H01S 119.2 . . ?
C00I C01S H01T 119.9 . . ?
C026 C01S C00I 120.2(2) . . ?
C026 C01S H01T 119.9 . . ?
C011 C01T H01U 120.0 . . ?
C011 C01T C02C 120.0(2) . . ?
C02C C01T H01U 120.0 . . ?
C01C C01U H01V 119.9 . . ?
C022 C01U C01C 120.1(3) . . ?
C022 C01U H01V 119.9 . . ?
C01G C01V H01W 119.9 . . ?
C023 C01V C01G 120.2(2) . . ?
C023 C01V H01W 119.9 . . ?
C017 C01W H01X 119.6 . . ?
C025 C01W C017 120.9(2) . . ?
C025 C01W H01X 119.6 . . ?
C01K C01X C01L 118.9(2) . . ?
C01K C01X H01Y 120.5 . . ?
C01L C01X H01Y 120.5 . . ?
C00W C01Y H01Z 119.6 . . ?
C02E C01Y C00W 120.7(2) . . ?
C02E C01Y H01Z 119.6 . . ?
C01M C01Z H01 120.1 . . ?
C020 C01Z C01M 119.9(2) . . ?
C020 C01Z H01 120.1 . . ?
C01Z C020 H020 120.0 . . ?
C01Z C020 C02A 120.0(2) . . ?
C02A C020 H020 120.0 . . ?
C019 C021 H021 119.3 . . ?
C02D C021 C019 121.3(2) . . ?
C02D C021 H021 119.3 . . ?
C01U C022 H022 119.9 . . ?
C01U C022 C02C 120.3(3) . . ?
C02C C022 H022 119.9 . . ?
C01V C023 H023 119.8 . . ?
C01V C023 C026 120.4(3) . . ?
C026 C023 H023 119.8 . . ?
C00X C024 H02A 109.3 . . ?
C00X C024 H02B 109.3 . . ?
C00X C024 C028 111.6(2) . . ?
H02A C024 H02B 108.0 . . ?
C028 C024 H02A 109.3 . . ?
C028 C024 H02B 109.3 . . ?
C01W C025 H025 120.6 . . ?
C01W C025 C027 118.8(2) . . ?
C027 C025 H025 120.6 . . ?
C01S C026 H026 120.0 . . ?
C023 C026 C01S 120.0(3) . . ?
C023 C026 H026 120.0 . . ?
C01R C027 H027 119.5 . . ?
C025 C027 C01R 120.9(2) . . ?
C025 C027 H027 119.5 . . ?
C024 C028 H02C 109.0 . . ?
C024 C028 H02D 109.0 . . ?
H02C C028 H02D 107.8 . . ?
C02P C028 C024 112.9(3) . . ?
C02P C028 H02C 109.0 . . ?
C02P C028 H02D 109.0 . . ?
C01P C029 H02E 109.2 . . ?
C01P C029 H02F 109.2 . . ?
C01P C029 C02F 111.8(2) . . ?
H02E C029 H02F 107.9 . . ?
C02F C029 H02E 109.2 . . ?
C02F C029 H02F 109.2 . . ?
C01N C02A H02G 119.7 . . ?
C020 C02A C01N 120.6(3) . . ?
C020 C02A H02G 119.7 . . ?
C01Q C02B H02H 108.6 . . ?
C01Q C02B H02I 108.6 . . ?
H02H C02B H02I 107.6 . . ?
C02I C02B C01Q 114.6(2) . . ?
C02I C02B H02H 108.6 . . ?
C02I C02B H02I 108.6 . . ?
C01T C02C H02J 120.0 . . ?
C022 C02C C01T 120.0(3) . . ?
C022 C02C H02J 120.0 . . ?
C021 C02D H02K 119.5 . . ?
C021 C02D C02E 120.9(3) . . ?
C02E C02D H02K 119.5 . . ?
C01Y C02E C02D 119.1(2) . . ?
C01Y C02E H02L 120.5 . . ?
C02D C02E H02L 120.5 . . ?
C029 C02F H02M 108.9 . . ?
C029 C02F H02N 108.9 . . ?
C029 C02F C02J 113.2(3) . . ?
H02M C02F H02N 107.8 . . ?
C02J C02F H02M 108.9 . . ?
C02J C02F H02N 108.9 . . ?
H02P C02G H02O 108.1 . . ?
C02H C02G H02P 109.5 . . ?
C02H C02G H02O 109.5 . . ?
C02N C02G H02P 109.5 . . ?
C02N C02G H02O 109.5 . . ?
C02N C02G C02H 110.7(3) . . ?
C02G C02H H02S 113.0 . . ?
C02G C02H H02T 113.0 . . ?
C02G C02H H02R 108.6 . . ?
C02G C02H H02Q 108.6 . . ?
C02G C02H C02M 114.7(3) . . ?
C02G C02H C18 93.7(7) . . ?
H02S C02H H02T 110.4 . . ?
H02R C02H H02Q 107.6 . . ?
C02M C02H H02R 108.6 . . ?
C02M C02H H02Q 108.6 . . ?
C18 C02H H02S 113.0 . . ?
C18 C02H H02T 113.0 . . ?
C02B C02I H02U 109.3 . . ?
C02B C02I H02V 109.3 . . ?
C02B C02I C6 111.6(3) . . ?
C02B C02I C13 131.5(7) . . ?
H02U C02I H02V 108.0 . . ?
C6 C02I H02U 109.3 . . ?
C6 C02I H02V 109.3 . . ?
C02F C02J H02X 109.1 . . ?
C02F C02J H02W 109.1 . . ?
C02F C02J C02S 112.4(3) . . ?
H02X C02J H02W 107.9 . . ?
C02S C02J H02X 109.1 . . ?
C02S C02J H02W 109.1 . . ?
H C02L H02Y 107.9 . . ?
C02O C02L H 109.2 . . ?
C02O C02L H02Y 109.2 . . ?
C02T C02L H 109.2 . . ?
C02T C02L H02Y 109.2 . . ?
C02T C02L C02O 112.1(3) . . ?
C02H C02M H02Z 108.9 . . ?
C02H C02M HA 108.9 . . ?
H02Z C02M HA 107.7 . . ?
C02R C02M C02H 113.2(3) . . ?
C02R C02M H02Z 108.9 . . ?
C02R C02M HA 108.9 . . ?
C02G C02N H02 110.9 . . ?
C02G C02N HB 109.1 . . ?
C02G C02N HC 109.1 . . ?
HB C02N HC 107.8 . . ?
C6 C02N C02G 112.7(3) . . ?
C6 C02N HB 109.1 . . ?
C6 C02N HC 109.1 . . ?
C13 C02N C02G 138.2(9) . . ?
C13 C02N H02 110.9 . . ?
C02L C02O HD 108.8 . . ?
C02L C02O H1 108.8 . . ?
HD C02O H1 107.7 . . ?
C02S C02O C02L 113.6(3) . . ?
C02S C02O HD 108.8 . . ?
C02S C02O H1 108.8 . . ?
C028 C02P HE 106.4 . . ?
C028 C02P HF 106.4 . . ?
C028 C02P H2 111.8 . . ?
C028 C02P HG 111.8 . . ?
C028 C02P C02Z 123.7(3) . . ?
C028 C02P C4 99.8(3) . . ?
HE C02P HF 106.5 . . ?
H2 C02P HG 109.5 . . ?
C02Z C02P HE 106.4 . . ?
C02Z C02P HF 106.4 . . ?
C4 C02P H2 111.8 . . ?
C4 C02P HG 111.8 . . ?
H3 C02Q HH 107.7 . . ?
HI C02Q HJ 106.4 . . ?
C02R C02Q H3 108.9 . . ?
C02R C02Q HH 108.9 . . ?
C02R C02Q C02U 113.2(3) . . ?
C02U C02Q H3 108.9 . . ?
C02U C02Q HH 108.9 . . ?
C02U C02Q HI 106.3 . . ?
C02U C02Q HJ 106.3 . . ?
C02U C02Q C23 124.2(8) . . ?
C23 C02Q HI 106.3 . . ?
C23 C02Q HJ 106.3 . . ?
C02M C02R H4 108.8 . . ?
C02M C02R HK 108.8 . . ?
C02Q C02R C02M 113.7(3) . . ?
C02Q C02R H4 108.8 . . ?
C02Q C02R HK 108.8 . . ?
H4 C02R HK 107.7 . . ?
C02J C02S HL 108.7 . . ?
C02J C02S H5 108.7 . . ?
C02O C02S C02J 114.4(3) . . ?
C02O C02S HL 108.7 . . ?
C02O C02S H5 108.7 . . ?
HL C02S H5 107.6 . . ?
C02L C02T HM 110.6 . . ?
C02L C02T HN 110.6 . . ?
C02L C02T H6 109.2 . . ?
C02L C02T HO 109.2 . . ?
C02L C02T C02V 112.1(3) . . ?
C02L C02T C41 105.8(10) . . ?
HM C02T HN 108.7 . . ?
H6 C02T HO 107.9 . . ?
C02V C02T H6 109.2 . . ?
C02V C02T HO 109.2 . . ?
C41 C02T HM 110.6 . . ?
C41 C02T HN 110.6 . . ?
C02Q C02U HP 109.5 . . ?
C02Q C02U H7 109.5 . . ?
C02Q C02U HQ 109.5 . . ?
HP C02U H7 109.5 . . ?
HP C02U HQ 109.5 . . ?
H7 C02U HQ 109.5 . . ?
C02T C02V H8 108.8 . . ?
C02T C02V HR 108.8 . . ?
H8 C02V HR 107.7 . . ?
C02Y C02V C02T 114.0(3) . . ?
C02Y C02V H8 108.8 . . ?
C02Y C02V HR 108.8 . . ?
H9 C02W HS 109.7 . . ?
C7 C02W H9 112.0 . . ?
C7 C02W HS 112.0 . . ?
C7 C02W C11 98.6(5) . . ?
C11 C02W H9 112.0 . . ?
C11 C02W HS 112.0 . . ?
C02V C02Y H10 109.2 . . ?
C02V C02Y HT 109.2 . . ?
C02V C02Y C032 112.0(4) . . ?
H10 C02Y HT 107.9 . . ?
C032 C02Y H10 109.2 . . ?
C032 C02Y HT 109.2 . . ?
C02P C02Z H11 110.5 . . ?
C02P C02Z HU 110.5 . . ?
H11 C02Z HU 108.7 . . ?
C2 C02Z C02P 106.0(5) . . ?
C2 C02Z H11 110.5 . . ?
C2 C02Z HU 110.5 . . ?
C7 C030 C9 125.3(7) . . ?
C83 C030 H030 129.0 . . ?
C1 C030 H030 129.0 . . ?
C1 C030 C83 102.0(11) . . ?
C02Y C032 H03A 108.1 . . ?
C02Y C032 H03B 108.1 . . ?
H03A C032 H03B 107.3 . . ?
C3 C032 C02Y 116.9(5) . . ?
C3 C032 H03A 108.1 . . ?
C3 C032 H03B 108.1 . . ?
C02Z C2 H2A 108.1 . . ?
C02Z C2 H2B 108.1 . . ?
C02Z C2 C12 116.9(6) . . ?
H2A C2 H2B 107.3 . . ?
C12 C2 H2A 108.1 . . ?
C12 C2 H2B 108.1 . . ?
C02P C4 H4A 110.2 . . ?
C02P C4 H4B 110.2 . . ?
H4A C4 H4B 108.5 . . ?
C2A C4 C02P 107.6(5) . . ?
C2A C4 H4A 110.2 . . ?
C2A C4 H4B 110.2 . . ?
C02W C7 H7A 108.4 . . ?
C02W C7 H7B 108.4 . . ?
C030 C7 C02W 115.4(5) . . ?
C030 C7 H7A 108.4 . . ?
C030 C7 H7B 108.4 . . ?
H7A C7 H7B 107.5 . . ?
C4 C2A H2AB 108.6 . . ?
C4 C2A H2AA 108.6 . . ?
C4 C2A C10 114.7(6) . . ?
H2AB C2A H2AA 107.6 . . ?
C10 C2A H2AB 108.6 . . ?
C10 C2A H2AA 108.6 . . ?
C30 C22 C14 139.7(16) . . ?
C030 C83 H83A 107.6 . . ?
C030 C83 H83B 107.6 . . ?
H83A C83 H83B 107.1 . . ?
C41 C83 C030 118.7(18) . . ?
C41 C83 H83A 107.6 . . ?
C41 C83 H83B 107.6 . . ?
C032 C3 H3A 109.5 . . ?
C032 C3 H3B 109.5 . . ?
C032 C3 H3C 109.5 . . ?
H3A C3 H3B 109.5 . . ?
H3A C3 H3C 109.5 . . ?
H3B C3 H3C 109.5 . . ?
C030 C1 H1A 109.5 . . ?
C030 C1 H1B 109.5 . . ?
C030 C1 H1C 109.5 . . ?
H1A C1 H1B 109.5 . . ?
H1A C1 H1C 109.5 . . ?
H1B C1 H1C 109.5 . . ?
C02H C18 H18A 110.8 . . ?
C02H C18 H18B 110.8 . . ?
H18A C18 H18B 108.8 . . ?
C23 C18 C02H 104.9(14) 2_655 . ?
C23 C18 H18A 110.8 2_655 . ?
C23 C18 H18B 110.8 2_655 . ?
C02Q C23 H23A 108.5 . . ?
C02Q C23 H23B 108.5 . . ?
C18 C23 C02Q 115.0(15) 2_655 . ?
C18 C23 H23A 108.5 2_655 . ?
C18 C23 H23B 108.5 2_655 . ?
H23A C23 H23B 107.5 . . ?
C22 C30 H30A 108.1 . . ?
C22 C30 H30B 108.1 . . ?
H30A C30 H30B 107.3 . . ?
C5 C30 C22 117.0(17) . . ?
C5 C30 H30A 108.1 . . ?
C5 C30 H30B 108.1 . . ?
C83 C41 C02T 127(2) . . ?
C30 C5 H5A 105.8 . . ?
C30 C5 H5B 105.8 . . ?
C30 C5 C8 126.1(13) . . ?
H5A C5 H5B 106.2 . . ?
C8 C5 H5A 105.8 . . ?
C8 C5 H5B 105.8 . . ?
C5 C8 H8A 109.5 . . ?
C5 C8 H8B 109.5 . . ?
C5 C8 H8C 109.5 . . ?
H8A C8 H8B 109.5 . . ?
H8A C8 H8C 109.5 . . ?
H8B C8 H8C 109.5 . . ?
C030 C9 H9A 109.5 . . ?
C030 C9 H9B 109.5 . . ?
C030 C9 H9C 109.5 . . ?
H9A C9 H9B 109.5 . . ?
H9A C9 H9C 109.5 . . ?
H9B C9 H9C 109.5 . . ?
C2A C10 H10A 110.3 . . ?
C2A C10 H10B 110.3 . . ?
H10A C10 H10B 108.6 . . ?
C11 C10 C2A 107.1(7) . . ?
C11 C10 H10A 110.3 . . ?
C11 C10 H10B 110.3 . . ?
C02W C11 H11A 112.1 . . ?
C02W C11 H11B 112.1 . . ?
C10 C11 C02W 98.4(7) . . ?
C10 C11 H11A 112.1 . . ?
C10 C11 H11B 112.1 . . ?
H11A C11 H11B 109.7 . . ?
C2 C12 H12A 108.3 . . ?
C2 C12 H12B 108.3 . . ?
C2 C12 C14 115.8(7) . . ?
H12A C12 H12B 107.4 . . ?
C14 C12 H12A 108.3 . . ?
C14 C12 H12B 108.3 . . ?
C12 C14 C22 134.7(10) . . ?
C02I C6 H6B 109.1 . . ?
C02I C6 H6A 109.1 . . ?
C02N C6 C02I 112.6(3) . . ?
C02N C6 H6B 109.1 . . ?
C02N C6 H6A 109.1 . . ?
H6B C6 H6A 107.8 . . ?
C02I C13 H13 119.0 . . ?
C02N C13 C02I 122.1(15) . . ?
C02N C13 H13 119.0 . . ?

loop_
_geom_bond_atom_site_label_1
_geom_bond_atom_site_label_2
_geom_bond_distance
_geom_bond_site_symmetry_2
_geom_bond_publ_flag
P001 O008 1.4845(17) . ?
P001 C00G 1.785(2) . ?
P001 C011 1.804(2) . ?
P001 C017 1.789(2) . ?
P002 O006 1.4884(17) . ?
P002 C00F 1.791(2) . ?
P002 C00I 1.799(2) . ?
P002 C00W 1.790(2) . ?
P003 O007 1.4879(17) . ?
P003 C00A 1.788(2) . ?
P003 C00N 1.806(2) . ?
P003 C00S 1.793(2) 2_757 ?
O004 C00U 1.374(2) . ?
O004 C01D 1.450(3) . ?
O005 C00H 1.376(2) . ?
O005 C00X 1.450(3) . ?
O009 C00Z 1.377(3) . ?
O009 C01P 1.446(3) . ?
C00A C00B 1.400(3) . ?
C00A C00R 1.408(3) . ?
C00B C00K 1.437(3) . ?
C00B C00L 1.462(3) 2_757 ?
C00C C00H 1.387(3) . ?
C00C C00Q 1.427(3) 2_757 ?
C00C C00T 1.429(3) . ?
C00D C00G 1.401(3) . ?
C00D C00M 1.437(3) . ?
C00D C014 1.467(3) . ?
C00E C00F 1.398(3) . ?
C00E C00P 1.441(3) . ?
C00E C016 1.465(3) . ?
C00F C01F 1.408(3) . ?
C00G C01J 1.410(3) . ?
C00H C00J 1.422(3) . ?
C00I C01G 1.398(3) . ?
C00I C01S 1.393(3) . ?
C00J C00K 1.427(3) . ?
C00J C00V 1.419(3) . ?
C00K C00Q 1.423(3) . ?
C00L C00O 1.492(3) . ?
C00L C00T 1.364(3) . ?
C00M C013 1.421(3) . ?
C00M C018 1.431(3) . ?
C00N C01M 1.391(3) . ?
C00N C01N 1.395(3) . ?
C00O C00S 1.407(3) . ?
C00O C01H 1.408(3) . ?
C00P C00Y 1.427(3) . ?
C00P C012 1.416(3) . ?
C00Q C00Q 1.404(4) 2_757 ?
C00R H00R 0.9300 . ?
C00R C00V 1.369(3) . ?
C00S C01K 1.396(3) . ?
C00T H00T 0.9300 . ?
C00U C00Y 1.422(3) . ?
C00U C010 1.391(3) . ?
C00V H00V 0.9300 . ?
C00W C019 1.407(3) . ?
C00W C01Y 1.401(3) . ?
C00X H00A 0.9700 . ?
C00X H00B 0.9700 . ?
C00X C024 1.511(3) . ?
C00Y C01I 1.415(3) . ?
C00Z C018 1.417(3) . ?
C00Z C01A 1.389(3) . ?
C010 C013 1.430(3) . ?
C010 C015 1.428(3) . ?
C011 C01C 1.390(3) . ?
C011 C01T 1.385(3) . ?
C012 C013 1.410(3) . ?
C012 C01A 1.424(3) . ?
C014 C015 1.367(3) . ?
C014 C01E 1.491(3) . ?
C015 H015 0.9300 . ?
C016 C019 1.489(3) . ?
C016 C01B 1.362(3) . ?
C017 C01E 1.404(3) . ?
C017 C01W 1.405(3) . ?
C018 C01O 1.416(3) . ?
C019 C021 1.407(3) . ?
C01A C01B 1.430(3) . ?
C01B H01B 0.9300 . ?
C01C H01C 0.9300 . ?
C01C C01U 1.396(4) . ?
C01D H01A 0.9700 . ?
C01D H01D 0.9700 . ?
C01D C01Q 1.512(3) . ?
C01E C01R 1.405(3) . ?
C01F H01F 0.9300 . ?
C01F C01I 1.376(3) . ?
C01G H01G 0.9300 . ?
C01G C01V 1.392(4) . ?
C01H H01H 0.9300 . ?
C01H C01L 1.386(3) . ?
C01I H01I 0.9300 . ?
C01J H01J 0.9300 . ?
C01J C01O 1.370(3) . ?
C01K H01K 0.9300 . ?
C01K C01X 1.383(4) . ?
C01L H01L 0.9300 . ?
C01L C01X 1.387(4) . ?
C01M H01M 0.9300 . ?
C01M C01Z 1.393(4) . ?
C01N H01N 0.9300 . ?
C01N C02A 1.386(4) . ?
C01O H01O 0.9300 . ?
C01P H01E 0.9700 . ?
C01P H01P 0.9700 . ?
C01P C029 1.513(3) . ?
C01Q H01Q 0.9700 . ?
C01Q H01R 0.9700 . ?
C01Q C02B 1.516(3) . ?
C01R H01S 0.9300 . ?
C01R C027 1.386(3) . ?
C01S H01T 0.9300 . ?
C01S C026 1.386(4) . ?
C01T H01U 0.9300 . ?
C01T C02C 1.394(4) . ?
C01U H01V 0.9300 . ?
C01U C022 1.377(4) . ?
C01V H01W 0.9300 . ?
C01V C023 1.382(4) . ?
C01W H01X 0.9300 . ?
C01W C025 1.380(4) . ?
C01X H01Y 0.9300 . ?
C01Y H01Z 0.9300 . ?
C01Y C02E 1.380(4) . ?
C01Z H01 0.9300 . ?
C01Z C020 1.382(4) . ?
C020 H020 0.9300 . ?
C020 C02A 1.382(4) . ?
C021 H021 0.9300 . ?
C021 C02D 1.383(4) . ?
C022 H022 0.9300 . ?
C022 C02C 1.381(4) . ?
C023 H023 0.9300 . ?
C023 C026 1.385(4) . ?
C024 H02A 0.9700 . ?
C024 H02B 0.9700 . ?
C024 C028 1.520(4) . ?
C025 H025 0.9300 . ?
C025 C027 1.383(4) . ?
C026 H026 0.9300 . ?
C027 H027 0.9300 . ?
C028 H02C 0.9700 . ?
C028 H02D 0.9700 . ?
C028 C02P 1.517(4) . ?
C029 H02E 0.9700 . ?
C029 H02F 0.9700 . ?
C029 C02F 1.515(4) . ?
C02A H02G 0.9300 . ?
C02B H02H 0.9700 . ?
C02B H02I 0.9700 . ?
C02B C02I 1.512(4) . ?
C02C H02J 0.9300 . ?
C02D H02K 0.9300 . ?
C02D C02E 1.383(4) . ?
C02E H02L 0.9300 . ?
C02F H02M 0.9700 . ?
C02F H02N 0.9700 . ?
C02F C02J 1.526(4) . ?
C02G H02P 0.9700 . ?
C02G H02O 0.9700 . ?
C02G C02H 1.536(4) . ?
C02G C02N 1.528(4) . ?
C02H H02S 0.9700 . ?
C02H H02T 0.9700 . ?
C02H H02R 0.9700 . ?
C02H H02Q 0.9700 . ?
C02H C02M 1.551(4) . ?
C02H C18 1.556(19) . ?
C02I H02U 0.9700 . ?
C02I H02V 0.9700 . ?
C02I C6 1.551(4) . ?
C02I C13 1.55(2) . ?
C02J H02X 0.9700 . ?
C02J H02W 0.9700 . ?
C02J C02S 1.532(4) . ?
C02L H 0.9700 . ?
C02L H02Y 0.9700 . ?
C02L C02O 1.527(4) . ?
C02L C02T 1.515(5) . ?
C02M H02Z 0.9700 . ?
C02M HA 0.9700 . ?
C02M C02R 1.520(4) . ?
C02N H02 0.9300 . ?
C02N HB 0.9700 . ?
C02N HC 0.9700 . ?
C02N C6 1.499(4) . ?
C02N C13 1.35(2) . ?
C02O HD 0.9700 . ?
C02O H1 0.9700 . ?
C02O C02S 1.498(5) . ?
C02P HE 0.9700 . ?
C02P HF 0.9700 . ?
C02P H2 0.9700 . ?
C02P HG 0.9700 . ?
C02P C02Z 1.535(6) . ?
C02P C4 1.658(8) . ?
C02Q H3 0.9700 . ?
C02Q HH 0.9700 . ?
C02Q HI 0.9700 . ?
C02Q HJ 0.9700 . ?
C02Q C02R 1.486(4) . ?
C02Q C02U 1.510(5) . ?
C02Q C23 1.65(2) . ?
C02R H4 0.9700 . ?
C02R HK 0.9700 . ?
C02S HL 0.9700 . ?
C02S H5 0.9700 . ?
C02T HM 0.9700 . ?
C02T HN 0.9700 . ?
C02T H6 0.9700 . ?
C02T HO 0.9700 . ?
C02T C02V 1.547(5) . ?
C02T C41 1.55(2) . ?
C02U HP 0.9600 . ?
C02U H7 0.9600 . ?
C02U HQ 0.9600 . ?
C02V H8 0.9700 . ?
C02V HR 0.9700 . ?
C02V C02Y 1.506(5) . ?
C02W H9 0.9700 . ?
C02W HS 0.9700 . ?
C02W C7 1.491(9) . ?
C02W C11 1.541(14) . ?
C02Y H10 0.9700 . ?
C02Y HT 0.9700 . ?
C02Y C032 1.585(7) . ?
C02Z H11 0.9700 . ?
C02Z HU 0.9700 . ?
C02Z C2 1.508(8) . ?
C030 H030 0.9300 . ?
C030 C7 1.436(9) . ?
C030 C83 1.52(3) . ?
C030 C1 1.389(9) . ?
C030 C9 1.543(14) . ?
C032 H03A 0.9700 . ?
C032 H03B 0.9700 . ?
C032 C3 1.437(9) . ?
C2 H2A 0.9700 . ?
C2 H2B 0.9700 . ?
C2 C12 1.527(10) . ?
C4 H4A 0.9700 . ?
C4 H4B 0.9700 . ?
C4 C2A 1.518(9) . ?
C7 H7A 0.9700 . ?
C7 H7B 0.9700 . ?
C2A H2AB 0.9700 . ?
C2A H2AA 0.9700 . ?
C2A C10 1.529(8) . ?
C22 C30 1.56(3) . ?
C22 C14 1.81(2) . ?
C83 H83A 0.9700 . ?
C83 H83B 0.9700 . ?
C83 C41 1.47(3) . ?
C3 H3A 0.9600 . ?
C3 H3B 0.9600 . ?
C3 H3C 0.9600 . ?
C1 H1A 0.9600 . ?
C1 H1B 0.9600 . ?
C1 H1C 0.9600 . ?
C18 H18A 0.9700 . ?
C18 H18B 0.9700 . ?
C18 C23 1.47(3) 2_655 ?
C23 H23A 0.9700 . ?
C23 H23B 0.9700 . ?
C30 H30A 0.9700 . ?
C30 H30B 0.9700 . ?
C30 C5 1.44(2) . ?
C5 H5A 0.9700 . ?
C5 H5B 0.9700 . ?
C5 C8 1.574(16) . ?
C8 H8A 0.9600 . ?
C8 H8B 0.9600 . ?
C8 H8C 0.9600 . ?
C9 H9A 0.9600 . ?
C9 H9B 0.9600 . ?
C9 H9C 0.9600 . ?
C10 H10A 0.9700 . ?
C10 H10B 0.9700 . ?
C10 C11 1.515(9) . ?
C11 H11A 0.9700 . ?
C11 H11B 0.9700 . ?
C12 H12A 0.9700 . ?
C12 H12B 0.9700 . ?
C12 C14 1.626(13) . ?
C6 H6B 0.9700 . ?
C6 H6A 0.9700 . ?
C13 H13 0.9300 . ?

loop_
_geom_torsion_atom_site_label_1
_geom_torsion_atom_site_label_2
_geom_torsion_atom_site_label_3
_geom_torsion_atom_site_label_4
_geom_torsion
_geom_torsion_site_symmetry_1
_geom_torsion_site_symmetry_2
_geom_torsion_site_symmetry_3
_geom_torsion_site_symmetry_4
_geom_torsion_publ_flag
P001 C00G C01J C01O 176.6(2) . . . . ?
P001 C011 C01C C01U -179.73(19) . . . . ?
P001 C011 C01T C02C -179.8(2) . . . . ?
P001 C017 C01E C014 3.8(3) . . . . ?
P001 C017 C01E C01R -176.2(2) . . . . ?
P001 C017 C01W C025 178.4(2) . . . . ?
P002 C00F C01F C01I 175.82(19) . . . . ?
P002 C00I C01G C01V 179.68(19) . . . . ?
P002 C00I C01S C026 180.0(2) . . . . ?
P002 C00W C019 C016 2.1(3) . . . . ?
P002 C00W C019 C021 -176.7(2) . . . . ?
P002 C00W C01Y C02E 179.2(3) . . . . ?
P003 C00A C00B C00K -173.24(16) . . . . ?
P003 C00A C00B C00L 5.9(3) . . . 2_757 ?
P003 C00A C00R C00V 176.29(19) . . . . ?
P003 C00N C01M C01Z 179.4(2) . . . . ?
P003 C00N C01N C02A -179.3(2) . . . . ?
P003 C00S C01K C01X 178.1(2) 2_757 . . . ?
O004 C00U C00Y C00P -178.0(2) . . . . ?
O004 C00U C00Y C01I 0.6(3) . . . . ?
O004 C00U C010 C013 175.4(2) . . . . ?
O004 C00U C010 C015 -4.9(3) . . . . ?
O004 C01D C01Q C02B 70.2(3) . . . . ?
O005 C00H C00J C00K -176.16(19) . . . . ?
O005 C00H C00J C00V 2.8(3) . . . . ?
O005 C00X C024 C028 -178.2(2) . . . . ?
O006 P002 C00F C00E -143.04(19) . . . . ?
O006 P002 C00F C01F 40.4(2) . . . . ?
O006 P002 C00I C01G -10.8(2) . . . . ?
O006 P002 C00I C01S 168.05(19) . . . . ?
O006 P002 C00W C019 138.0(2) . . . . ?
O006 P002 C00W C01Y -40.9(2) . . . . ?
O007 P003 C00A C00B -143.13(19) . . . . ?
O007 P003 C00A C00R 40.1(2) . . . . ?
O007 P003 C00N C01M -16.5(2) . . . . ?
O007 P003 C00N C01N 162.47(19) . . . . ?
O008 P001 C00G C00D -137.33(19) . . . . ?
O008 P001 C00G C01J 43.8(2) . . . . ?
O008 P001 C011 C01C -10.1(2) . . . . ?
O008 P001 C011 C01T 169.16(19) . . . . ?
O008 P001 C017 C01E 131.8(2) . . . . ?
O008 P001 C017 C01W -46.5(2) . . . . ?
O009 C00Z C018 C00M -177.4(2) . . . . ?
O009 C00Z C018 C01O 3.0(3) . . . . ?
O009 C00Z C01A C012 176.4(2) . . . . ?
O009 C00Z C01A C01B -5.7(4) . . . . ?
O009 C01P C029 C02F 179.5(2) . . . . ?
C00A P003 C00N C01M 108.39(19) . . . . ?
C00A P003 C00N C01N -72.6(2) . . . . ?
C00A C00B C00K C00J -3.7(3) . . . . ?
C00A C00B C00K C00Q 175.5(2) . . . . ?
C00A C00R C00V C00J -2.0(4) . . . . ?
C00B C00A C00R C00V -0.6(4) . . . . ?
C00B C00K C00Q C00C -3.7(3) . . . 2_757 ?
C00B C00K C00Q C00Q 178.13(14) . . . 2_757 ?
C00B C00L C00O C00S -16.6(3) 2_757 . . . ?
C00B C00L C00O C01H 160.7(2) 2_757 . . . ?
C00B C00L C00T C00C -8.2(3) 2_757 . . . ?
C00C C00H C00J C00K 1.5(3) . . . . ?
C00C C00H C00J C00V -179.6(2) . . . . ?
C00D C00G C01J C01O -2.2(4) . . . . ?
C00D C00M C013 C010 -1.5(3) . . . . ?
C00D C00M C013 C012 179.8(2) . . . . ?
C00D C00M C018 C00Z -179.8(2) . . . . ?
C00D C00M C018 C01O -0.2(3) . . . . ?
C00D C014 C015 C010 -3.8(3) . . . . ?
C00D C014 C01E C017 -12.4(3) . . . . ?
C00D C014 C01E C01R 167.6(2) . . . . ?
C00E C00F C01F C01I -0.8(4) . . . . ?
C00E C00P C00Y C00U -178.9(2) . . . . ?
C00E C00P C00Y C01I 2.5(3) . . . . ?
C00E C00P C012 C013 179.8(2) . . . . ?
C00E C00P C012 C01A -2.3(3) . . . . ?
C00E C016 C019 C00W -17.3(3) . . . . ?
C00E C016 C019 C021 161.4(2) . . . . ?
C00E C016 C01B C01A -6.6(4) . . . . ?
C00F P002 C00I C01G 114.33(19) . . . . ?
C00F P002 C00I C01S -66.8(2) . . . . ?
C00F P002 C00W C019 13.2(2) . . . . ?
C00F P002 C00W C01Y -165.7(2) . . . . ?
C00F C00E C00P C00Y -4.7(3) . . . . ?
C00F C00E C00P C012 173.9(2) . . . . ?
C00F C00E C016 C019 12.8(3) . . . . ?
C00F C00E C016 C01B -169.5(2) . . . . ?
C00F C01F C01I C00Y -1.6(4) . . . . ?
C00G P001 C011 C01C 114.67(19) . . . . ?
C00G P001 C011 C01T -66.1(2) . . . . ?
C00G P001 C017 C01E 7.0(2) . . . . ?
C00G P001 C017 C01W -171.3(2) . . . . ?
C00G C00D C00M C013 176.3(2) . . . . ?
C00G C00D C00M C018 -3.2(3) . . . . ?
C00G C00D C014 C015 -173.7(2) . . . . ?
C00G C00D C014 C01E 7.3(3) . . . . ?
C00G C01J C01O C018 -1.4(4) . . . . ?
C00H O005 C00X C024 -163.09(18) . . . . ?
C00H C00C C00T C00L -176.2(2) . . . . ?
C00H C00J C00K C00B -179.8(2) . . . . ?
C00H C00J C00K C00Q 1.0(3) . . . . ?
C00H C00J C00V C00R -177.3(2) . . . . ?
C00I P002 C00F C00E 94.0(2) . . . . ?
C00I P002 C00F C01F -82.6(2) . . . . ?
C00I P002 C00W C019 -100.0(2) . . . . ?
C00I P002 C00W C01Y 81.1(2) . . . . ?
C00I C01G C01V C023 0.0(4) . . . . ?
C00I C01S C026 C023 0.8(4) . . . . ?
C00J C00K C00Q C00C 175.53(19) . . . 2_757 ?
C00J C00K C00Q C00Q -2.6(2) . . . 2_757 ?
C00K C00J C00V C00R 1.7(3) . . . . ?
C00L C00B C00K C00J 177.1(2) 2_757 . . . ?
C00L C00B C00K C00Q -3.7(3) 2_757 . . . ?
C00L C00O C00S P003 0.6(3) . . . 2_757 ?
C00L C00O C00S C01K 179.8(2) . . . . ?
C00L C00O C01H C01L -179.9(2) . . . . ?
C00M C00D C00G P001 -174.32(17) . . . . ?
C00M C00D C00G C01J 4.4(3) . . . . ?
C00M C00D C014 C015 6.6(3) . . . . ?
C00M C00D C014 C01E -172.5(2) . . . . ?
C00M C018 C01O C01J 2.5(4) . . . . ?
C00N P003 C00A C00B 93.6(2) . . . . ?
C00N P003 C00A C00R -83.22(19) . . . . ?
C00N C01M C01Z C020 0.0(4) . . . . ?
C00N C01N C02A C020 0.0(4) . . . . ?
C00O C00L C00T C00C 169.1(2) . . . . ?
C00O C00S C01K C01X -1.1(4) . . . . ?
C00O C01H C01L C01X 1.3(4) . . . . ?
C00P C00E C00F P002 -172.49(16) . . . . ?
C00P C00E C00F C01F 3.9(3) . . . . ?
C00P C00E C016 C019 -168.3(2) . . . . ?
C00P C00E C016 C01B 9.4(3) . . . . ?
C00P C00Y C01I C01F 0.7(4) . . . . ?
C00P C012 C013 C00M 177.6(2) . . . . ?
C00P C012 C013 C010 -1.1(3) . . . . ?
C00P C012 C01A C00Z -176.8(2) . . . . ?
C00P C012 C01A C01B 5.3(3) . . . . ?
C00Q C00C C00H O005 175.41(19) 2_757 . . . ?
C00Q C00C C00H C00J -2.2(3) 2_757 . . . ?
C00Q C00C C00T C00L 0.8(3) 2_757 . . . ?
C00R C00A C00B C00K 3.4(3) . . . . ?
C00R C00A C00B C00L -177.4(2) . . . 2_757 ?
C00S P003 C00A C00B -17.7(2) 2_757 . . . ?
C00S P003 C00A C00R 165.53(18) 2_757 . . . ?
C00S P003 C00N C01M -141.63(18) 2_757 . . . ?
C00S P003 C00N C01N 37.4(2) 2_757 . . . ?
C00S C00O C01H C01L -2.5(4) . . . . ?
C00S C01K C01X C01L -0.2(4) . . . . ?
C00T C00C C00H O005 -7.7(3) . . . . ?
C00T C00C C00H C00J 174.7(2) . . . . ?
C00T C00L C00O C00S 166.1(2) . . . . ?
C00T C00L C00O C01H -16.6(3) . . . . ?
C00U O004 C01D C01Q -171.55(18) . . . . ?
C00U C00Y C01I C01F -177.9(2) . . . . ?
C00U C010 C013 C00M -175.9(2) . . . . ?
C00U C010 C013 C012 2.8(3) . . . . ?
C00U C010 C015 C014 178.6(2) . . . . ?
C00V C00J C00K C00B 1.2(3) . . . . ?
C00V C00J C00K C00Q -178.0(2) . . . . ?
C00W P002 C00F C00E -17.4(2) . . . . ?
C00W P002 C00F C01F 166.06(18) . . . . ?
C00W P002 C00I C01G -135.69(18) . . . . ?
C00W P002 C00I C01S 43.1(2) . . . . ?
C00W C019 C021 C02D -2.6(4) . . . . ?
C00W C01Y C02E C02D -2.2(5) . . . . ?
C00X O005 C00H C00C 87.0(2) . . . . ?
C00X O005 C00H C00J -95.3(2) . . . . ?
C00X C024 C028 C02P -176.0(2) . . . . ?
C00Y C00P C012 C013 -1.6(3) . . . . ?
C00Y C00P C012 C01A 176.3(2) . . . . ?
C00Y C00U C010 C013 -1.9(3) . . . . ?
C00Y C00U C010 C015 177.9(2) . . . . ?
C00Z O009 C01P C029 -162.12(19) . . . . ?
C00Z C018 C01O C01J -177.9(2) . . . . ?
C00Z C01A C01B C016 -178.6(2) . . . . ?
C010 C00U C00Y C00P -0.8(3) . . . . ?
C010 C00U C00Y C01I 177.9(2) . . . . ?
C011 P001 C00G C00D 100.2(2) . . . . ?
C011 P001 C00G C01J -78.6(2) . . . . ?
C011 P001 C017 C01E -106.5(2) . . . . ?
C011 P001 C017 C01W 75.2(2) . . . . ?
C011 C01C C01U C022 -0.7(4) . . . . ?
C011 C01T C02C C022 -0.2(4) . . . . ?
C012 C00P C00Y C00U 2.5(3) . . . . ?
C012 C00P C00Y C01I -176.1(2) . . . . ?
C012 C01A C01B C016 -0.7(4) . . . . ?
C013 C00M C018 C00Z 0.7(3) . . . . ?
C013 C00M C018 C01O -179.7(2) . . . . ?
C013 C010 C015 C014 -1.7(4) . . . . ?
C013 C012 C01A C00Z 1.1(3) . . . . ?
C013 C012 C01A C01B -176.8(2) . . . . ?
C014 C00D C00G P001 5.9(3) . . . . ?
C014 C00D C00G C01J -175.3(2) . . . . ?
C014 C00D C00M C013 -4.0(3) . . . . ?
C014 C00D C00M C018 176.5(2) . . . . ?
C014 C01E C01R C027 177.4(3) . . . . ?
C015 C010 C013 C00M 4.4(3) . . . . ?
C015 C010 C013 C012 -176.9(2) . . . . ?
C015 C014 C01E C017 168.5(2) . . . . ?
C015 C014 C01E C01R -11.5(4) . . . . ?
C016 C00E C00F P002 6.4(3) . . . . ?
C016 C00E C00F C01F -177.3(2) . . . . ?
C016 C00E C00P C00Y 176.4(2) . . . . ?
C016 C00E C00P C012 -5.0(3) . . . . ?
C016 C019 C021 C02D 178.6(3) . . . . ?
C017 P001 C00G C00D -11.8(2) . . . . ?
C017 P001 C00G C01J 169.38(18) . . . . ?
C017 P001 C011 C01C -134.84(19) . . . . ?
C017 P001 C011 C01T 44.4(2) . . . . ?
C017 C01E C01R C027 -2.6(4) . . . . ?
C017 C01W C025 C027 -1.7(5) . . . . ?
C018 C00M C013 C010 178.0(2) . . . . ?
C018 C00M C013 C012 -0.7(3) . . . . ?
C018 C00Z C01A C012 -1.1(4) . . . . ?
C018 C00Z C01A C01B 176.8(2) . . . . ?
C019 C00W C01Y C02E 0.2(4) . . . . ?
C019 C016 C01B C01A 171.1(2) . . . . ?
C019 C021 C02D C02E 0.7(5) . . . . ?
C01A C00Z C018 C00M 0.2(4) . . . . ?
C01A C00Z C018 C01O -179.4(2) . . . . ?
C01A C012 C013 C00M -0.3(3) . . . . ?
C01A C012 C013 C010 -178.9(2) . . . . ?
C01B C016 C019 C00W 165.0(2) . . . . ?
C01B C016 C019 C021 -16.3(4) . . . . ?
C01C C011 C01T C02C -0.6(4) . . . . ?
C01C C01U C022 C02C -0.1(4) . . . . ?
C01D O004 C00U C00Y -86.3(2) . . . . ?
C01D O004 C00U C010 96.4(2) . . . . ?
C01D C01Q C02B C02I -175.0(3) . . . . ?
C01E C014 C015 C010 175.3(2) . . . . ?
C01E C017 C01W C025 0.1(4) . . . . ?
C01E C01R C027 C025 1.1(5) . . . . ?
C01G C00I C01S C026 -1.2(4) . . . . ?
C01G C01V C023 C026 -0.5(4) . . . . ?
C01H C00O C00S P003 -176.78(18) . . . 2_757 ?
C01H C00O C00S C01K 2.4(3) . . . . ?
C01H C01L C01X C01K 0.1(4) . . . . ?
C01M C00N C01N C02A -0.3(4) . . . . ?
C01M C01Z C020 C02A -0.3(4) . . . . ?
C01N C00N C01M C01Z 0.4(4) . . . . ?
C01P O009 C00Z C018 -97.9(2) . . . . ?
C01P O009 C00Z C01A 84.5(3) . . . . ?
C01P C029 C02F C02J -175.1(2) . . . . ?
C01Q C02B C02I C6 -174.0(3) . . . . ?
C01Q C02B C02I C13 139.6(13) . . . . ?
C01S C00I C01G C01V 0.8(4) . . . . ?
C01T C011 C01C C01U 1.0(4) . . . . ?
C01U C022 C02C C01T 0.5(4) . . . . ?
C01V C023 C026 C01S 0.1(4) . . . . ?
C01W C017 C01E C014 -178.0(2) . . . . ?
C01W C017 C01E C01R 2.0(4) . . . . ?
C01W C025 C027 C01R 1.1(5) . . . . ?
C01Y C00W C019 C016 -179.1(2) . . . . ?
C01Y C00W C019 C021 2.1(4) . . . . ?
C01Z C020 C02A C01N 0.3(4) . . . . ?
C021 C02D C02E C01Y 1.7(6) . . . . ?
C024 C028 C02P C02Z 58.1(5) . . . . ?
C024 C028 C02P C4 86.0(4) . . . . ?
C028 C02P C02Z C2 73.9(6) . . . . ?
C028 C02P C4 C2A -179.6(5) . . . . ?
C029 C02F C02J C02S 74.5(4) . . . . ?
C02B C02I C6 C02N -168.7(3) . . . . ?
C02B C02I C13 C02N 129.4(12) . . . . ?
C02F C02J C02S C02O -177.5(3) . . . . ?
C02G C02H C02M C02R 65.7(4) . . . . ?
C02G C02H C18 C23 152.3(14) . . . 2_655 ?
C02G C02N C6 C02I -180.0(3) . . . . ?
C02G C02N C13 C02I -125.7(12) . . . . ?
C02H C02G C02N C6 -171.9(3) . . . . ?
C02H C02G C02N C13 -121.3(15) . . . . ?
C02H C02M C02R C02Q 168.8(3) . . . . ?
C02L C02O C02S C02J -176.4(3) . . . . ?
C02L C02T C02V C02Y -179.1(4) . . . . ?
C02L C02T C41 C83 135(2) . . . . ?
C02N C02G C02H C02M 179.1(3) . . . . ?
C02N C02G C02H C18 -44.8(8) . . . . ?
C02O C02L C02T C02V -176.7(3) . . . . ?
C02O C02L C02T C41 -24.4(10) . . . . ?
C02P C02Z C2 C12 178.8(6) . . . . ?
C02P C4 C2A C10 177.2(5) . . . . ?
C02T C02L C02O C02S -178.6(3) . . . . ?
C02T C02V C02Y C032 165.7(4) . . . . ?
C02U C02Q C02R C02M 66.7(4) . . . . ?
C02U C02Q C23 C18 160.8(13) . . . 2_655 ?
C02V C02Y C032 C3 57.4(8) . . . . ?
C02Z C2 C12 C14 -65.5(9) . . . . ?
C030 C83 C41 C02T 158.4(17) . . . . ?
C2 C12 C14 C22 3.2(14) . . . . ?
C4 C2A C10 C11 -171.0(8) . . . . ?
C7 C02W C11 C10 172.9(7) . . . . ?
C2A C10 C11 C02W -168.6(6) . . . . ?
C22 C30 C5 C8 160.2(16) . . . . ?
C1 C030 C83 C41 165.1(19) . . . . ?
C30 C22 C14 C12 115(3) . . . . ?
C9 C030 C7 C02W -46.8(14) . . . . ?
C11 C02W C7 C030 -174.4(8) . . . . ?
C14 C22 C30 C5 174(2) . . . . ?
